data_1544942
loop_
_publ_author_name
'Zhao, Hong-Wu'
'Liu, Yue-Yang'
'Zhao, Yu-Di'
'Pang, Hai-Liang'
'Chen, Xiao-Qin'
'Song, Xiu-Qing'
'Tian, Ting'
'Li, Bo'
'Yang, Zhao'
'Du, Juan'
'Feng, Ning-Ning'

_publ_section_title
;
 [3 + 2] Cycloaddition of Oxazol-5-(4H)-ones with Nitrones for
 Diastereoselective Synthesis of Isoxazolidin-5-ones.
;
_journal_name_full 'Organic letters'
_journal_paper_doi 10.1021/acs.orglett.6b03206
_journal_year 2016
_chemical_formula_moiety 'C30 H25 Cl N2 O3'
_chemical_formula_sum 'C30 H25 Cl N2 O3'
_chemical_formula_weight 496.97
_chemical_name_systematic
;
 ? 
;
_space_group_crystal_system orthorhombic
_space_group_IT_number 33
_space_group_name_Hall 'P 2c -2n'
_space_group_name_H-M_alt 'P n a 21'
_symmetry_space_group_name_Hall 'P 2c -2n'
_symmetry_space_group_name_H-M 'P n a 21'
_atom_sites_solution_hydrogens geom
_atom_sites_solution_primary direct
_audit_creation_date 2016-09-22
_audit_creation_method
;
Olex2 1.2
(compiled 2016.02.19 svn.r3266 for OlexSys, GUI svn.r5155)
;
_cell_angle_alpha 90
_cell_angle_beta 90
_cell_angle_gamma 90
_cell_formula_units_Z 24
_cell_length_a 20.2861(8)
_cell_length_b 24.7581(9)
_cell_length_c 31.1511(12)
_cell_measurement_reflns_used 40401
_cell_measurement_temperature 113(2)
_cell_measurement_theta_max 27.5
_cell_measurement_theta_min 3.1
_cell_volume 15645.5(10)
_computing_cell_refinement 'CrystalClear-SM Expert 2.1 b42'
_computing_data_collection 'CrystalClear-SM Expert 2.1 b42 (Rigaku, 2015)'
_computing_data_reduction 'CrystalClear-SM Expert 2.1 b42'
_computing_molecular_graphics 'Olex2 (Dolomanov et al., 2009)'
_computing_publication_material 'Olex2 (Dolomanov et al., 2009)'
_computing_structure_refinement 'ShelXL (Sheldrick, 2015)'
_computing_structure_solution 'ShelXS (Sheldrick, 2008)'
_diffrn_ambient_temperature 113.15
_diffrn_detector_area_resol_mean 5.814
_diffrn_measured_fraction_theta_full 0.998
_diffrn_measured_fraction_theta_max 0.997
_diffrn_measurement_device_type 'Rigaku XtaLAB P200'
_diffrn_measurement_method '\w and \f scans'
_diffrn_radiation_type MoK\a
_diffrn_radiation_wavelength 0.71073
_diffrn_reflns_av_R_equivalents 0.0385
_diffrn_reflns_av_unetI/netI 0.0299
_diffrn_reflns_Laue_measured_fraction_full 0.998
_diffrn_reflns_Laue_measured_fraction_max 0.997
_diffrn_reflns_limit_h_max 16
_diffrn_reflns_limit_h_min -26
_diffrn_reflns_limit_k_max 32
_diffrn_reflns_limit_k_min -32
_diffrn_reflns_limit_l_max 40
_diffrn_reflns_limit_l_min -38
_diffrn_reflns_number 156576
_diffrn_reflns_point_group_measured_fraction_full 0.965
_diffrn_reflns_point_group_measured_fraction_max 0.954
_diffrn_reflns_theta_full 25.242
_diffrn_reflns_theta_max 27.526
_diffrn_reflns_theta_min 3.090
_exptl_absorpt_coefficient_mu 0.180
_exptl_absorpt_correction_T_max 0.9787
_exptl_absorpt_correction_T_min 0.9648
_exptl_absorpt_correction_type multi-scan
_exptl_absorpt_process_details 'REQAB (Rigaku, 1998)'
_exptl_crystal_colour Colorless
_exptl_crystal_density_diffrn 1.266
_exptl_crystal_density_method 'not measured'
_exptl_crystal_description Prism
_exptl_crystal_F_000 6240
_exptl_crystal_size_max 0.2
_exptl_crystal_size_mid 0.18
_exptl_crystal_size_min 0.12
_refine_diff_density_max 0.799
_refine_diff_density_min -0.382
_refine_diff_density_rms 0.039
_refine_ls_abs_structure_details
;
 Flack x determined using 12877 quotients [(I+)-(I-)]/[(I+)+(I-)]
 (Parsons, Flack and Wagner, Acta Cryst. B69 (2013) 249-259).
;
_refine_ls_abs_structure_Flack 0.203(9)
_refine_ls_extinction_method none
_refine_ls_goodness_of_fit_ref 1.019
_refine_ls_hydrogen_treatment constr
_refine_ls_matrix_type full
_refine_ls_number_parameters 1945
_refine_ls_number_reflns 34372
_refine_ls_number_restraints 1
_refine_ls_restrained_S_all 1.019
_refine_ls_R_factor_all 0.0437
_refine_ls_R_factor_gt 0.0358
_refine_ls_shift/su_max 0.001
_refine_ls_shift/su_mean 0.000
_refine_ls_structure_factor_coef Fsqd
_refine_ls_weighting_details 'w=1/[\s^2^(Fo^2^)+(0.0496P)^2^+2.9813P] where P=(Fo^2^+2Fc^2^)/3'
_refine_ls_weighting_scheme calc
_refine_ls_wR_factor_gt 0.0856
_refine_ls_wR_factor_ref 0.0897
_reflns_Friedel_coverage 0.877
_reflns_Friedel_fraction_full 0.931
_reflns_Friedel_fraction_max 0.908
_reflns_number_gt 30702
_reflns_number_total 34372
_reflns_threshold_expression 'I > 2\s(I)'
_cod_data_source_file ol6b03206_si_002.cif
_cod_data_source_block shelx
_cod_depositor_comments
;
The following automatic conversions were performed:

'_exptl_absorpt_correction_type' value 'MULTI-SCAN' changed to
'multi-scan' according to
/usr/data/users/saulius/crontab/automatic-downloads/rss-feeds/ACS/lib/dictionaries/cif_core.dic
dictionary named 'cif_core.dic' version 2.4.2 from 2011-04-26.

Automatic conversion script
Id: cif_fix_values 4268 2015-11-12 08:31:59Z antanas 
;
_cod_database_code 1544942
_shelx_space_group_comment
;
The symmetry employed for this shelxl refinement is uniquely defined
by the following loop, which should always be used as a source of
symmetry information in preference to the above space-group names.
They are only intended as comments.
;
_shelx_estimated_absorpt_t_max 0.979
_shelx_estimated_absorpt_t_min 0.965
_olex2_refinement_description
;
1. Fixed Uiso
 At 1.2 times of:
  All C(H) groups, All C(H,H) groups, All N(H) groups
2.a Ternary CH refined with riding coordinates:
 C8(H8), C38(H38), C68(H68), C98(H98), C128(H128), C158(H158)
2.b Secondary CH2 refined with riding coordinates:
 C7(H7A,H7B), C16(H16A,H16B), C37(H37A,H37B), C46(H46A,H46B), C67(H67A,H67B),
 C76(H76A,H76B), C97(H97A,H97B), C106(H10A,H10B), C127(H12A,H12B), C136(H13A,
 H13B), C157(H15A,H15B), C166(H16C,H16D)
2.c Aromatic/amide H refined with riding coordinates:
 N2(H2), N4(H4A), N6(H6), N8(H8A), N10(H10C), N12(H12), C1(H1), C2(H2A),
 C3(H3), C4(H4), C5(H5), C10(H10), C11(H11), C13(H13), C14(H14), C18(H18),
 C19(H19), C20(H20), C21(H21), C22(H22), C25(H25), C26(H26), C27(H27), C28(H28),
  C29(H29), C31(H31), C32(H32), C33(H33), C34(H34), C35(H35), C40(H40),
 C41(H41), C43(H43), C44(H44), C48(H48), C49(H49), C50(H50), C51(H51), C52(H52),
  C55(H55), C56(H56), C57(H57), C58(H58), C59(H59), C61(H61), C62(H62),
 C63(H63), C64(H64), C65(H65), C70(H70), C71(H71), C73(H73), C74(H74), C78(H78),
  C79(H79), C80(H80), C81(H81), C82(H82), C85(H85), C86(H86), C87(H87),
 C88(H88), C89(H89), C91(H91), C92(H92), C93(H93), C94(H94), C95(H95),
 C100(H100), C101(H101), C103(H103), C104(H104), C108(H108), C109(H109),
 C110(H110), C111(H111), C112(H112), C115(H115), C116(H116), C117(H117),
 C118(H118), C119(H119), C121(H121), C122(H122), C123(H123), C124(H124),
 C125(H125), C130(H130), C131(H131), C133(H133), C134(H134), C138(H138),
 C139(H139), C140(H140), C141(H141), C142(H142), C145(H145), C146(H146),
 C147(H147), C148(H148), C149(H149), C151(H151), C152(H152), C153(H153),
 C154(H154), C155(H155), C160(H160), C161(H161), C163(H163), C164(H164),
 C168(H168), C169(H169), C170(H170), C171(H171), C172(H172), C175(H175),
 C176(H176), C177(H177), C178(H178), C179(H179)
;
_shelx_shelxl_version_number 2014/8
_olex2_submission_special_instructions 'No special instructions were received'

loop_
_space_group_symop_operation_xyz
'x, y, z'
'-x, -y, z+1/2'
'x+1/2, -y+1/2, z'
'-x+1/2, y+1/2, z+1/2'

loop_
_atom_site_label
_atom_site_type_symbol
_atom_site_fract_x
_atom_site_fract_y
_atom_site_fract_z
_atom_site_U_iso_or_equiv
_atom_site_adp_type
_atom_site_occupancy
_atom_site_site_symmetry_order
_atom_site_calc_flag
_atom_site_refinement_flags_posn
Cl1 Cl 0.74562(4) 0.71219(4) -0.08265(3) 0.0504(2) Uani 1 1 d .
Cl2 Cl 0.74620(5) 0.42846(4) 0.03718(3) 0.0547(2) Uani 1 1 d .
Cl3 Cl 0.75157(5) 0.06262(4) 0.38910(3) 0.0554(2) Uani 1 1 d .
Cl4 Cl 0.47884(4) 0.69804(3) 0.68669(2) 0.03561(15) Uani 1 1 d .
Cl5 Cl 0.35479(4) 0.76942(3) 0.73706(2) 0.03848(16) Uani 1 1 d .
Cl6 Cl 0.72914(4) 0.28749(4) 0.99829(3) 0.0484(2) Uani 1 1 d .
O1 O 0.65235(8) 0.58673(7) 0.14908(6) 0.0217(3) Uani 1 1 d .
O2 O 0.55601(8) 0.54579(7) 0.15704(6) 0.0226(4) Uani 1 1 d .
O3 O 0.51832(9) 0.65771(7) 0.14217(6) 0.0254(4) Uani 1 1 d .
O4 O 0.70751(8) 0.41077(7) 0.29525(5) 0.0227(3) Uani 1 1 d .
O5 O 0.61575(8) 0.44863(7) 0.31941(5) 0.0225(4) Uani 1 1 d .
O6 O 0.69662(9) 0.54212(7) 0.29443(6) 0.0260(4) Uani 1 1 d .
O7 O 0.68704(8) 0.09995(7) 0.13508(6) 0.0241(4) Uani 1 1 d .
O8 O 0.59795(8) 0.05670(7) 0.11259(6) 0.0243(4) Uani 1 1 d .
O9 O 0.68713(9) -0.03511(7) 0.13018(6) 0.0262(4) Uani 1 1 d .
O10 O 0.48336(8) 0.82131(7) 0.44867(5) 0.0217(3) Uani 1 1 d .
O11 O 0.47238(8) 0.90953(7) 0.43985(5) 0.0213(3) Uani 1 1 d .
O12 O 0.34072(8) 0.87120(7) 0.46490(5) 0.0238(4) Uani 1 1 d .
O13 O 0.46933(8) 0.68037(7) 0.97710(5) 0.0228(4) Uani 1 1 d .
O14 O 0.46595(9) 0.59250(7) 0.99069(5) 0.0238(4) Uani 1 1 d .
O15 O 0.32364(9) 0.61353(7) 0.97072(6) 0.0276(4) Uani 1 1 d .
O16 O 0.85483(8) 0.41458(7) 0.77588(5) 0.0220(4) Uani 1 1 d .
O17 O 0.95201(8) 0.45471(6) 0.77005(5) 0.0212(3) Uani 1 1 d .
O18 O 0.98601(9) 0.34196(7) 0.78487(6) 0.0243(4) Uani 1 1 d .
N1 N 0.68873(10) 0.61364(8) 0.11377(7) 0.0212(4) Uani 1 1 d .
N2 N 0.51728(9) 0.60986(7) 0.08075(6) 0.0178(4) Uani 1 1 d .
H2 H 0.4953 0.5993 0.0579 0.021 Uiso 1 1 calc R
N3 N 0.74209(10) 0.40495(8) 0.25333(7) 0.0213(4) Uani 1 1 d .
N4 N 0.62689(9) 0.51659(7) 0.24186(6) 0.0184(4) Uani 1 1 d .
H4A H 0.5964 0.5261 0.2232 0.022 Uiso 1 1 calc R
N5 N 0.72472(10) 0.10475(8) 0.17602(7) 0.0210(4) Uani 1 1 d .
N6 N 0.62201(10) -0.01514(7) 0.18636(7) 0.0191(4) Uani 1 1 d .
H6 H 0.5944 -0.0271 0.2060 0.023 Uiso 1 1 calc R
N7 N 0.47888(10) 0.78165(8) 0.48438(6) 0.0210(4) Uani 1 1 d .
N8 N 0.39685(9) 0.90299(8) 0.52152(6) 0.0189(4) Uani 1 1 d .
H8A H 0.3987 0.9253 0.5435 0.023 Uiso 1 1 calc R
N9 N 0.45562(10) 0.71685(8) 0.94010(7) 0.0212(4) Uani 1 1 d .
N10 N 0.38064(10) 0.58775(7) 0.91228(6) 0.0192(4) Uani 1 1 d .
H10C H 0.3846 0.5647 0.8910 0.023 Uiso 1 1 calc R
N11 N 0.81611(10) 0.38788(8) 0.81013(7) 0.0213(4) Uani 1 1 d .
N12 N 0.98611(9) 0.38869(7) 0.84668(6) 0.0182(4) Uani 1 1 d .
H12 H 1.0075 0.3985 0.8700 0.022 Uiso 1 1 calc R
C1 C 0.84031(13) 0.61637(11) 0.14066(10) 0.0299(6) Uani 1 1 d .
H1 H 0.8433 0.6174 0.1102 0.036 Uiso 1 1 calc R
C2 C 0.89264(14) 0.59667(11) 0.16451(10) 0.0352(7) Uani 1 1 d .
H2A H 0.9313 0.5842 0.1504 0.042 Uiso 1 1 calc R
C3 C 0.88877(15) 0.59511(13) 0.20870(11) 0.0388(7) Uani 1 1 d .
H3 H 0.9249 0.5820 0.2251 0.047 Uiso 1 1 calc R
C4 C 0.83224(15) 0.61257(13) 0.22911(11) 0.0413(7) Uani 1 1 d .
H4 H 0.8290 0.6107 0.2595 0.050 Uiso 1 1 calc R
C5 C 0.78018(14) 0.63284(12) 0.20516(10) 0.0345(6) Uani 1 1 d .
H5 H 0.7418 0.6456 0.2194 0.041 Uiso 1 1 calc R
C6 C 0.78356(12) 0.63466(10) 0.16072(9) 0.0260(5) Uani 1 1 d .
C7 C 0.72633(13) 0.65661(10) 0.13528(10) 0.0287(6) Uani 1 1 d .
H7A H 0.6966 0.6768 0.1548 0.034 Uiso 1 1 calc R
H7B H 0.7431 0.6822 0.1134 0.034 Uiso 1 1 calc R
C8 C 0.63561(11) 0.63618(9) 0.08655(8) 0.0205(5) Uani 1 1 d .
H8 H 0.6172 0.6690 0.1009 0.025 Uiso 1 1 calc R
C9 C 0.66267(12) 0.65223(9) 0.04336(8) 0.0240(5) Uani 1 1 d .
C10 C 0.63055(14) 0.69274(11) 0.02019(10) 0.0324(6) Uani 1 1 d .
H10 H 0.5914 0.7084 0.0313 0.039 Uiso 1 1 calc R
C11 C 0.65524(15) 0.71050(12) -0.01899(10) 0.0392(7) Uani 1 1 d .
H11 H 0.6330 0.7380 -0.0346 0.047 Uiso 1 1 calc R
C12 C 0.71191(14) 0.68804(12) -0.03485(10) 0.0357(6) Uani 1 1 d .
C13 C 0.74488(14) 0.64756(13) -0.01301(10) 0.0357(7) Uani 1 1 d .
H13 H 0.7842 0.6323 -0.0243 0.043 Uiso 1 1 calc R
C14 C 0.71918(13) 0.62967(11) 0.02587(9) 0.0309(6) Uani 1 1 d .
H14 H 0.7409 0.6013 0.0408 0.037 Uiso 1 1 calc R
C15 C 0.58350(11) 0.59048(9) 0.08832(8) 0.0181(4) Uani 1 1 d .
C16 C 0.60132(12) 0.54457(9) 0.05679(8) 0.0210(5) Uani 1 1 d .
H16A H 0.5951 0.5584 0.0273 0.025 Uiso 1 1 calc R
H16B H 0.6488 0.5365 0.0603 0.025 Uiso 1 1 calc R
C17 C 0.56391(12) 0.49192(9) 0.06056(9) 0.0247(5) Uani 1 1 d .
C18 C 0.51883(18) 0.47769(11) 0.02940(12) 0.0510(10) Uani 1 1 d .
H18 H 0.5085 0.5023 0.0070 0.061 Uiso 1 1 calc R
C19 C 0.4886(2) 0.42758(14) 0.03069(18) 0.0875(19) Uani 1 1 d .
H19 H 0.4584 0.4176 0.0087 0.105 Uiso 1 1 calc R
C20 C 0.5019(2) 0.39218(13) 0.06349(18) 0.0796(16) Uani 1 1 d .
H20 H 0.4802 0.3582 0.0645 0.096 Uiso 1 1 calc R
C21 C 0.54659(17) 0.40572(12) 0.09492(13) 0.0477(9) Uani 1 1 d .
H21 H 0.5557 0.3813 0.1177 0.057 Uiso 1 1 calc R
C22 C 0.57810(14) 0.45510(10) 0.09310(9) 0.0290(6) Uani 1 1 d .
H22 H 0.6099 0.4641 0.1143 0.035 Uiso 1 1 calc R
C23 C 0.48914(12) 0.64443(9) 0.10920(8) 0.0197(5) Uani 1 1 d .
C24 C 0.42291(12) 0.66703(9) 0.09870(8) 0.0205(5) Uani 1 1 d .
C25 C 0.38082(12) 0.64598(11) 0.06766(9) 0.0269(5) Uani 1 1 d .
H25 H 0.3932 0.6145 0.0522 0.032 Uiso 1 1 calc R
C26 C 0.32096(13) 0.67073(12) 0.05928(9) 0.0348(6) Uani 1 1 d .
H26 H 0.2923 0.6562 0.0381 0.042 Uiso 1 1 calc R
C27 C 0.30298(15) 0.71650(13) 0.08160(11) 0.0395(7) Uani 1 1 d .
H27 H 0.2626 0.7342 0.0751 0.047 Uiso 1 1 calc R
C28 C 0.34371(16) 0.73678(13) 0.11347(12) 0.0447(8) Uani 1 1 d .
H28 H 0.3304 0.7675 0.1295 0.054 Uiso 1 1 calc R
C29 C 0.40333(14) 0.71253(11) 0.12189(10) 0.0333(6) Uani 1 1 d .
H29 H 0.4313 0.7268 0.1436 0.040 Uiso 1 1 calc R
C30 C 0.59221(12) 0.57175(9) 0.13480(8) 0.0193(5) Uani 1 1 d .
C31 C 0.85660(15) 0.31387(13) 0.26705(11) 0.0412(7) Uani 1 1 d .
H31 H 0.8604 0.3152 0.2367 0.049 Uiso 1 1 calc R
C32 C 0.87370(16) 0.26662(14) 0.28890(12) 0.0499(9) Uani 1 1 d .
H32 H 0.8891 0.2360 0.2735 0.060 Uiso 1 1 calc R
C33 C 0.86811(15) 0.26481(13) 0.33300(12) 0.0460(8) Uani 1 1 d .
H33 H 0.8789 0.2326 0.3480 0.055 Uiso 1 1 calc R
C34 C 0.84693(14) 0.30969(13) 0.35540(11) 0.0394(7) Uani 1 1 d .
H34 H 0.8439 0.3084 0.3858 0.047 Uiso 1 1 calc R
C35 C 0.82990(13) 0.35685(12) 0.33357(9) 0.0315(6) Uani 1 1 d .
H35 H 0.8154 0.3877 0.3491 0.038 Uiso 1 1 calc R
C36 C 0.83413(12) 0.35874(11) 0.28909(9) 0.0294(6) Uani 1 1 d .
C37 C 0.81239(12) 0.40852(10) 0.26492(9) 0.0267(5) Uani 1 1 d .
H37A H 0.8198 0.4409 0.2830 0.032 Uiso 1 1 calc R
H37B H 0.8392 0.4124 0.2385 0.032 Uiso 1 1 calc R
C38 C 0.72090(11) 0.45294(9) 0.22856(8) 0.0187(5) Uani 1 1 d .
H38 H 0.7478 0.4848 0.2377 0.022 Uiso 1 1 calc R
C39 C 0.73036(11) 0.44401(9) 0.18130(8) 0.0196(5) Uani 1 1 d .
C40 C 0.75041(11) 0.48774(10) 0.15581(8) 0.0223(5) Uani 1 1 d .
H40 H 0.7600 0.5214 0.1690 0.027 Uiso 1 1 calc R
C41 C 0.75645(13) 0.48272(11) 0.11167(9) 0.0291(6) Uani 1 1 d .
H41 H 0.7700 0.5126 0.0947 0.035 Uiso 1 1 calc R
C42 C 0.74249(13) 0.43388(12) 0.09275(9) 0.0308(6) Uani 1 1 d .
C43 C 0.72404(13) 0.38921(10) 0.11683(9) 0.0268(5) Uani 1 1 d .
H43 H 0.7151 0.3556 0.1033 0.032 Uiso 1 1 calc R
C44 C 0.71878(12) 0.39442(10) 0.16102(8) 0.0232(5) Uani 1 1 d .
H44 H 0.7071 0.3638 0.1778 0.028 Uiso 1 1 calc R
C45 C 0.64865(11) 0.46092(9) 0.24396(7) 0.0175(4) Uani 1 1 d .
C46 C 0.59919(11) 0.42399(9) 0.22008(8) 0.0183(4) Uani 1 1 d .
H46A H 0.5957 0.4367 0.1900 0.022 Uiso 1 1 calc R
H46B H 0.6176 0.3870 0.2194 0.022 Uiso 1 1 calc R
C47 C 0.53056(11) 0.42114(9) 0.23871(8) 0.0191(4) Uani 1 1 d .
C48 C 0.51487(12) 0.38170(9) 0.26873(8) 0.0204(5) Uani 1 1 d .
H48 H 0.5479 0.3573 0.2783 0.025 Uiso 1 1 calc R
C49 C 0.45136(12) 0.37755(10) 0.28489(8) 0.0269(5) Uani 1 1 d .
H49 H 0.4410 0.3503 0.3053 0.032 Uiso 1 1 calc R
C50 C 0.40322(13) 0.41297(12) 0.27125(10) 0.0333(6) Uani 1 1 d .
H50 H 0.3599 0.4106 0.2826 0.040 Uiso 1 1 calc R
C51 C 0.41804(13) 0.45172(11) 0.24117(11) 0.0364(7) Uani 1 1 d .
H51 H 0.3847 0.4758 0.2316 0.044 Uiso 1 1 calc R
C52 C 0.48134(13) 0.45589(10) 0.22471(9) 0.0286(6) Uani 1 1 d .
H52 H 0.4911 0.4826 0.2038 0.034 Uiso 1 1 calc R
C53 C 0.65330(12) 0.55431(9) 0.26855(8) 0.0200(5) Uani 1 1 d .
C54 C 0.62763(13) 0.61083(10) 0.26572(8) 0.0218(5) Uani 1 1 d .
C55 C 0.57097(13) 0.62514(10) 0.24308(8) 0.0262(5) Uani 1 1 d .
H55 H 0.5467 0.5983 0.2281 0.031 Uiso 1 1 calc R
C56 C 0.54989(15) 0.67855(11) 0.24232(9) 0.0316(6) Uani 1 1 d .
H56 H 0.5114 0.6881 0.2267 0.038 Uiso 1 1 calc R
C57 C 0.58487(16) 0.71801(11) 0.26438(9) 0.0351(7) Uani 1 1 d .
H57 H 0.5702 0.7544 0.2641 0.042 Uiso 1 1 calc R
C58 C 0.64109(16) 0.70398(11) 0.28670(10) 0.0353(6) Uani 1 1 d .
H58 H 0.6653 0.7309 0.3016 0.042 Uiso 1 1 calc R
C59 C 0.66240(14) 0.65080(10) 0.28754(9) 0.0276(5) Uani 1 1 d .
H59 H 0.7010 0.6415 0.3031 0.033 Uiso 1 1 calc R
C60 C 0.65381(11) 0.44167(9) 0.29041(8) 0.0188(5) Uani 1 1 d .
C61 C 0.80017(13) 0.21148(10) 0.16038(9) 0.0289(5) Uani 1 1 d .
H61 H 0.7945 0.2116 0.1906 0.035 Uiso 1 1 calc R
C62 C 0.80554(13) 0.25990(11) 0.13844(10) 0.0331(6) Uani 1 1 d .
H62 H 0.8035 0.2931 0.1537 0.040 Uiso 1 1 calc R
C63 C 0.81391(13) 0.26005(11) 0.09430(10) 0.0358(7) Uani 1 1 d .
H63 H 0.8172 0.2933 0.0792 0.043 Uiso 1 1 calc R
C64 C 0.81746(14) 0.21160(11) 0.07231(9) 0.0334(6) Uani 1 1 d .
H64 H 0.8236 0.2117 0.0421 0.040 Uiso 1 1 calc R
C65 C 0.81213(13) 0.16281(11) 0.09406(9) 0.0291(6) Uani 1 1 d .
H65 H 0.8147 0.1297 0.0787 0.035 Uiso 1 1 calc R
C66 C 0.80306(12) 0.16253(10) 0.13834(9) 0.0249(5) Uani 1 1 d .
C67 C 0.79369(12) 0.11005(10) 0.16202(9) 0.0253(5) Uani 1 1 d .
H67A H 0.8054 0.0795 0.1430 0.030 Uiso 1 1 calc R
H67B H 0.8232 0.1090 0.1873 0.030 Uiso 1 1 calc R
C68 C 0.71240(11) 0.05283(9) 0.19828(8) 0.0188(5) Uani 1 1 d .
H68 H 0.7411 0.0243 0.1854 0.023 Uiso 1 1 calc R
C69 C 0.72760(11) 0.05768(9) 0.24544(8) 0.0200(5) Uani 1 1 d .
C70 C 0.74706(11) 0.01171(10) 0.26778(8) 0.0225(5) Uani 1 1 d .
H70 H 0.7538 -0.0212 0.2528 0.027 Uiso 1 1 calc R
C71 C 0.75674(13) 0.01364(11) 0.31185(9) 0.0282(6) Uani 1 1 d .
H71 H 0.7700 -0.0178 0.3271 0.034 Uiso 1 1 calc R
C72 C 0.74681(13) 0.06183(12) 0.33345(9) 0.0309(6) Uani 1 1 d .
C73 C 0.73078(13) 0.10866(11) 0.31160(9) 0.0284(6) Uani 1 1 d .
H73 H 0.7266 0.1419 0.3265 0.034 Uiso 1 1 calc R
C74 C 0.72100(12) 0.10634(10) 0.26769(8) 0.0232(5) Uani 1 1 d .
H74 H 0.7096 0.1383 0.2525 0.028 Uiso 1 1 calc R
C75 C 0.63955(11) 0.04152(9) 0.18594(8) 0.0191(4) Uani 1 1 d .
C76 C 0.59016(12) 0.07380(9) 0.21416(8) 0.0206(5) Uani 1 1 d .
H76A H 0.5850 0.0549 0.2420 0.025 Uiso 1 1 calc R
H76B H 0.6092 0.1098 0.2202 0.025 Uiso 1 1 calc R
C77 C 0.52291(11) 0.08134(9) 0.19450(8) 0.0201(5) Uani 1 1 d .
C78 C 0.50536(13) 0.13076(10) 0.17699(9) 0.0303(6) Uani 1 1 d .
H78 H 0.5351 0.1603 0.1789 0.036 Uiso 1 1 calc R
C79 C 0.44530(14) 0.13777(12) 0.15672(10) 0.0370(7) Uani 1 1 d .
H79 H 0.4341 0.1720 0.1449 0.044 Uiso 1 1 calc R
C80 C 0.40158(13) 0.09529(12) 0.15356(10) 0.0344(6) Uani 1 1 d .
H80 H 0.3608 0.0997 0.1390 0.041 Uiso 1 1 calc R
C81 C 0.41786(14) 0.04648(12) 0.17182(13) 0.0451(8) Uani 1 1 d .
H81 H 0.3878 0.0171 0.1701 0.054 Uiso 1 1 calc R
C82 C 0.47729(13) 0.03971(11) 0.19260(11) 0.0364(7) Uani 1 1 d .
H82 H 0.4871 0.0061 0.2058 0.044 Uiso 1 1 calc R
C83 C 0.64715(11) -0.05018(9) 0.15717(8) 0.0201(5) Uani 1 1 d .
C84 C 0.62306(12) -0.10762(9) 0.15894(8) 0.0211(5) Uani 1 1 d .
C85 C 0.65736(13) -0.14515(10) 0.13408(9) 0.0259(5) Uani 1 1 d .
H85 H 0.6935 -0.1339 0.1168 0.031 Uiso 1 1 calc R
C86 C 0.63846(14) -0.19906(10) 0.13468(10) 0.0318(6) Uani 1 1 d .
H86 H 0.6619 -0.2247 0.1179 0.038 Uiso 1 1 calc R
C87 C 0.58544(15) -0.21578(10) 0.15961(9) 0.0308(6) Uani 1 1 d .
H87 H 0.5728 -0.2527 0.1600 0.037 Uiso 1 1 calc R
C88 C 0.55133(14) -0.17857(10) 0.18369(9) 0.0289(6) Uani 1 1 d .
H88 H 0.5148 -0.1898 0.2006 0.035 Uiso 1 1 calc R
C89 C 0.57011(13) -0.12441(10) 0.18348(8) 0.0245(5) Uani 1 1 d .
H89 H 0.5464 -0.0989 0.2003 0.029 Uiso 1 1 calc R
C90 C 0.63755(11) 0.06447(9) 0.14039(8) 0.0196(5) Uani 1 1 d .
C91 C 0.4738(2) 0.70001(13) 0.39184(11) 0.0523(9) Uani 1 1 d .
H91 H 0.4354 0.7169 0.3808 0.063 Uiso 1 1 calc R
C92 C 0.5153(3) 0.67023(18) 0.36463(14) 0.0851(18) Uani 1 1 d .
H92 H 0.5047 0.6672 0.3350 0.102 Uiso 1 1 calc R
C93 C 0.5704(3) 0.64568(18) 0.3802(2) 0.098(2) Uani 1 1 d .
H93 H 0.5979 0.6253 0.3615 0.118 Uiso 1 1 calc R
C94 C 0.5861(2) 0.65033(15) 0.42212(19) 0.0762(15) Uani 1 1 d .
H94 H 0.6248 0.6334 0.4328 0.091 Uiso 1 1 calc R
C95 C 0.54615(16) 0.67964(12) 0.44987(12) 0.0445(8) Uani 1 1 d .
H95 H 0.5577 0.6827 0.4793 0.053 Uiso 1 1 calc R
C96 C 0.48958(15) 0.70443(10) 0.43481(9) 0.0317(6) Uani 1 1 d .
C97 C 0.44538(13) 0.73464(10) 0.46513(9) 0.0270(5) Uani 1 1 d .
H97A H 0.4057 0.7471 0.4494 0.032 Uiso 1 1 calc R
H97B H 0.4307 0.7100 0.4883 0.032 Uiso 1 1 calc R
C98 C 0.43569(12) 0.80788(9) 0.51653(7) 0.0191(4) Uani 1 1 d .
H98 H 0.3887 0.8020 0.5080 0.023 Uiso 1 1 calc R
C99 C 0.44710(12) 0.78196(9) 0.55983(8) 0.0208(5) Uani 1 1 d .
C100 C 0.39504(13) 0.77660(10) 0.58833(8) 0.0245(5) Uani 1 1 d .
H100 H 0.3529 0.7905 0.5809 0.029 Uiso 1 1 calc R
C101 C 0.40372(13) 0.75109(10) 0.62775(8) 0.0274(5) Uani 1 1 d .
H101 H 0.3679 0.7474 0.6472 0.033 Uiso 1 1 calc R
C102 C 0.46527(14) 0.73130(9) 0.63811(8) 0.0256(5) Uani 1 1 d .
C103 C 0.51765(13) 0.73578(9) 0.61034(8) 0.0252(5) Uani 1 1 d .
H103 H 0.5596 0.7216 0.6179 0.030 Uiso 1 1 calc R
C104 C 0.50863(12) 0.76115(9) 0.57115(8) 0.0234(5) Uani 1 1 d .
H104 H 0.5446 0.7644 0.5518 0.028 Uiso 1 1 calc R
C105 C 0.45255(11) 0.86891(9) 0.51116(7) 0.0187(4) Uani 1 1 d .
C106 C 0.51468(12) 0.88577(9) 0.53689(8) 0.0210(5) Uani 1 1 d .
H10A H 0.5035 0.8854 0.5678 0.025 Uiso 1 1 calc R
H10B H 0.5493 0.8582 0.5322 0.025 Uiso 1 1 calc R
C107 C 0.54323(12) 0.94077(10) 0.52592(9) 0.0265(5) Uani 1 1 d .
C108 C 0.59115(15) 0.94569(14) 0.49448(10) 0.0391(7) Uani 1 1 d .
H108 H 0.6066 0.9145 0.4799 0.047 Uiso 1 1 calc R
C109 C 0.61655(19) 0.99620(19) 0.48428(12) 0.0619(12) Uani 1 1 d .
H109 H 0.6490 0.9995 0.4625 0.074 Uiso 1 1 calc R
C110 C 0.5948(2) 1.04173(17) 0.50580(18) 0.0758(15) Uani 1 1 d .
H110 H 0.6114 1.0764 0.4984 0.091 Uiso 1 1 calc R
C111 C 0.5490(2) 1.03643(15) 0.5379(2) 0.0794(16) Uani 1 1 d .
H111 H 0.5350 1.0675 0.5533 0.095 Uiso 1 1 calc R
C112 C 0.52305(16) 0.98637(13) 0.54814(14) 0.0520(10) Uani 1 1 d .
H112 H 0.4913 0.9833 0.5704 0.062 Uiso 1 1 calc R
C113 C 0.34170(12) 0.90024(9) 0.49703(8) 0.0197(5) Uani 1 1 d .
C114 C 0.28278(12) 0.93334(10) 0.50928(8) 0.0220(5) Uani 1 1 d .
C115 C 0.28221(13) 0.97048(10) 0.54283(8) 0.0252(5) Uani 1 1 d .
H115 H 0.3205 0.9756 0.5599 0.030 Uiso 1 1 calc R
C116 C 0.22541(13) 1.00016(11) 0.55134(9) 0.0302(6) Uani 1 1 d .
H116 H 0.2247 1.0249 0.5747 0.036 Uiso 1 1 calc R
C117 C 0.17027(14) 0.99383(12) 0.52605(10) 0.0361(7) Uani 1 1 d .
H117 H 0.1316 1.0141 0.5319 0.043 Uiso 1 1 calc R
C118 C 0.17137(14) 0.95780(13) 0.49213(10) 0.0373(7) Uani 1 1 d .
H118 H 0.1337 0.9541 0.4743 0.045 Uiso 1 1 calc R
C119 C 0.22680(13) 0.92735(11) 0.48415(9) 0.0308(6) Uani 1 1 d .
H119 H 0.2267 0.9020 0.4612 0.037 Uiso 1 1 calc R
C120 C 0.46824(11) 0.87090(9) 0.46332(8) 0.0185(4) Uani 1 1 d .
C121 C 0.52814(16) 0.82250(12) 0.96365(11) 0.0413(7) Uani 1 1 d .
H121 H 0.5302 0.8215 0.9332 0.050 Uiso 1 1 calc R
C122 C 0.5758(2) 0.85016(14) 0.98663(13) 0.0568(10) Uani 1 1 d .
H122 H 0.6103 0.8682 0.9718 0.068 Uiso 1 1 calc R
C123 C 0.5738(2) 0.85188(14) 1.03041(14) 0.0602(11) Uani 1 1 d .
H123 H 0.6068 0.8708 1.0459 0.072 Uiso 1 1 calc R
C124 C 0.5241(2) 0.82635(14) 1.05175(11) 0.0524(9) Uani 1 1 d .
H124 H 0.5226 0.8277 1.0822 0.063 Uiso 1 1 calc R
C125 C 0.47561(17) 0.79830(12) 1.02950(10) 0.0390(7) Uani 1 1 d .
H125 H 0.4412 0.7806 1.0447 0.047 Uiso 1 1 calc R
C126 C 0.47759(14) 0.79625(10) 0.98491(9) 0.0287(6) Uani 1 1 d .
C127 C 0.42676(13) 0.76524(10) 0.96002(9) 0.0264(5) Uani 1 1 d .
H12A H 0.3906 0.7544 0.9795 0.032 Uiso 1 1 calc R
H12B H 0.4079 0.7887 0.9374 0.032 Uiso 1 1 calc R
C128 C 0.40597(11) 0.68618(9) 0.91536(8) 0.0189(4) Uani 1 1 d .
H128 H 0.3628 0.6888 0.9307 0.023 Uiso 1 1 calc R
C129 C 0.39689(12) 0.70751(9) 0.87063(8) 0.0198(5) Uani 1 1 d .
C130 C 0.33635(12) 0.69826(10) 0.85096(8) 0.0239(5) Uani 1 1 d .
H130 H 0.3031 0.6790 0.8661 0.029 Uiso 1 1 calc R
C131 C 0.32362(13) 0.71664(10) 0.80972(8) 0.0268(5) Uani 1 1 d .
H131 H 0.2824 0.7097 0.7963 0.032 Uiso 1 1 calc R
C132 C 0.37219(14) 0.74516(9) 0.78863(8) 0.0253(5) Uani 1 1 d .
C133 C 0.43255(13) 0.75514(10) 0.80688(9) 0.0271(5) Uani 1 1 d .
H133 H 0.4653 0.7747 0.7916 0.032 Uiso 1 1 calc R
C134 C 0.44506(13) 0.73615(9) 0.84822(8) 0.0247(5) Uani 1 1 d .
H134 H 0.4867 0.7428 0.8612 0.030 Uiso 1 1 calc R
C135 C 0.43181(11) 0.62736(9) 0.91969(7) 0.0181(4) Uani 1 1 d .
C136 C 0.49175(12) 0.61635(10) 0.89048(8) 0.0215(5) Uani 1 1 d .
H13A H 0.4763 0.6150 0.8603 0.026 Uiso 1 1 calc R
H13B H 0.5226 0.6472 0.8930 0.026 Uiso 1 1 calc R
C137 C 0.52916(13) 0.56494(11) 0.89998(9) 0.0295(6) Uani 1 1 d .
C138 C 0.58076(15) 0.56461(16) 0.92932(10) 0.0446(8) Uani 1 1 d .
H138 H 0.5935 0.5973 0.9430 0.053 Uiso 1 1 calc R
C139 C 0.6136(2) 0.5175(2) 0.93872(14) 0.0709(14) Uani 1 1 d .
H139 H 0.6486 0.5177 0.9590 0.085 Uiso 1 1 calc R
C140 C 0.5959(3) 0.4701(2) 0.9189(2) 0.0947(19) Uani 1 1 d .
H140 H 0.6176 0.4374 0.9262 0.114 Uiso 1 1 calc R
C141 C 0.5468(2) 0.47007(16) 0.8885(2) 0.096(2) Uani 1 1 d .
H141 H 0.5359 0.4377 0.8738 0.116 Uiso 1 1 calc R
C142 C 0.51305(17) 0.51749(13) 0.87948(15) 0.0590(11) Uani 1 1 d .
H142 H 0.4785 0.5172 0.8589 0.071 Uiso 1 1 calc R
C143 C 0.32651(12) 0.58581(9) 0.93792(8) 0.0222(5) Uani 1 1 d .
C144 C 0.27067(12) 0.55006(10) 0.92475(8) 0.0229(5) Uani 1 1 d .
C145 C 0.27375(14) 0.51407(10) 0.89027(8) 0.0279(5) Uani 1 1 d .
H145 H 0.3130 0.5112 0.8738 0.033 Uiso 1 1 calc R
C146 C 0.21932(14) 0.48247(11) 0.88017(9) 0.0323(6) Uani 1 1 d .
H146 H 0.2211 0.4584 0.8565 0.039 Uiso 1 1 calc R
C147 C 0.16279(13) 0.48601(11) 0.90447(9) 0.0308(6) Uani 1 1 d .
H147 H 0.1257 0.4643 0.8975 0.037 Uiso 1 1 calc R
C148 C 0.15963(13) 0.52093(10) 0.93892(9) 0.0281(5) Uani 1 1 d .
H148 H 0.1206 0.5230 0.9557 0.034 Uiso 1 1 calc R
C149 C 0.21338(12) 0.55287(10) 0.94910(8) 0.0247(5) Uani 1 1 d .
H149 H 0.2111 0.5768 0.9729 0.030 Uiso 1 1 calc R
C150 C 0.45550(11) 0.62899(9) 0.96610(8) 0.0198(5) Uani 1 1 d .
C151 C 0.66563(13) 0.38530(11) 0.78286(10) 0.0313(6) Uani 1 1 d .
H151 H 0.6633 0.3853 0.8133 0.038 Uiso 1 1 calc R
C152 C 0.61291(14) 0.40432(13) 0.75899(11) 0.0385(7) Uani 1 1 d .
H152 H 0.5746 0.4172 0.7732 0.046 Uiso 1 1 calc R
C153 C 0.61557(15) 0.40469(14) 0.71500(11) 0.0431(8) Uani 1 1 d .
H153 H 0.5793 0.4179 0.6988 0.052 Uiso 1 1 calc R
C154 C 0.67101(16) 0.38582(14) 0.69432(11) 0.0434(7) Uani 1 1 d .
H154 H 0.6730 0.3861 0.6639 0.052 Uiso 1 1 calc R
C155 C 0.72411(14) 0.36627(12) 0.71798(10) 0.0334(6) Uani 1 1 d .
H155 H 0.7620 0.3529 0.7036 0.040 Uiso 1 1 calc R
C156 C 0.72189(12) 0.36618(10) 0.76237(9) 0.0249(5) Uani 1 1 d .
C157 C 0.77932(13) 0.34476(10) 0.78787(10) 0.0280(6) Uani 1 1 d .
H15A H 0.7629 0.3185 0.8093 0.034 Uiso 1 1 calc R
H15B H 0.8096 0.3253 0.7683 0.034 Uiso 1 1 calc R
C158 C 0.86692(11) 0.36500(9) 0.83904(8) 0.0213(5) Uani 1 1 d .
H158 H 0.8854 0.3316 0.8255 0.026 Uiso 1 1 calc R
C159 C 0.83557(12) 0.34991(10) 0.88114(8) 0.0241(5) Uani 1 1 d .
C160 C 0.85992(13) 0.30535(11) 0.90376(10) 0.0311(6) Uani 1 1 d .
H160 H 0.8984 0.2874 0.8939 0.037 Uiso 1 1 calc R
C161 C 0.82843(15) 0.28719(12) 0.94042(11) 0.0393(7) Uani 1 1 d .
H161 H 0.8456 0.2573 0.9559 0.047 Uiso 1 1 calc R
C162 C 0.77216(14) 0.31261(12) 0.95442(9) 0.0339(6) Uani 1 1 d .
C163 C 0.74785(14) 0.35758(12) 0.93317(10) 0.0348(7) Uani 1 1 d .
H163 H 0.7096 0.3756 0.9435 0.042 Uiso 1 1 calc R
C164 C 0.77982(13) 0.37589(11) 0.89687(9) 0.0305(6) Uani 1 1 d .
H164 H 0.7634 0.4068 0.8823 0.037 Uiso 1 1 calc R
C165 C 0.92063(11) 0.40985(9) 0.83815(8) 0.0181(5) Uani 1 1 d .
C166 C 0.90392(11) 0.45689(9) 0.86887(8) 0.0186(5) Uani 1 1 d .
H16C H 0.8560 0.4641 0.8667 0.022 Uiso 1 1 calc R
H16D H 0.9128 0.4447 0.8986 0.022 Uiso 1 1 calc R
C167 C 0.94014(11) 0.50969(9) 0.86184(8) 0.0195(5) Uani 1 1 d .
C168 C 0.91702(12) 0.54630(9) 0.83146(8) 0.0227(5) Uani 1 1 d .
H168 H 0.8797 0.5371 0.8146 0.027 Uiso 1 1 calc R
C169 C 0.94746(13) 0.59594(10) 0.82530(9) 0.0256(5) Uani 1 1 d .
H169 H 0.9306 0.6206 0.8047 0.031 Uiso 1 1 calc R
C170 C 1.00207(14) 0.60919(10) 0.84910(10) 0.0321(6) Uani 1 1 d .
H170 H 1.0236 0.6428 0.8447 0.039 Uiso 1 1 calc R
C171 C 1.02561(15) 0.57344(11) 0.87943(11) 0.0379(7) Uani 1 1 d .
H171 H 1.0633 0.5827 0.8960 0.045 Uiso 1 1 calc R
C172 C 0.99467(13) 0.52398(10) 0.88605(9) 0.0297(6) Uani 1 1 d .
H172 H 1.0110 0.4999 0.9073 0.036 Uiso 1 1 calc R
C173 C 1.01429(12) 0.35368(9) 0.81844(8) 0.0192(5) Uani 1 1 d .
C174 C 1.07939(12) 0.32913(9) 0.82965(8) 0.0206(5) Uani 1 1 d .
C175 C 1.11626(12) 0.34299(10) 0.86555(8) 0.0228(5) Uani 1 1 d .
H175 H 1.1009 0.3705 0.8843 0.027 Uiso 1 1 calc R
C176 C 1.17544(13) 0.31698(11) 0.87437(9) 0.0280(5) Uani 1 1 d .
H176 H 1.2003 0.3266 0.8991 0.034 Uiso 1 1 calc R
C177 C 1.19799(15) 0.27695(12) 0.84697(10) 0.0368(7) Uani 1 1 d .
H177 H 1.2380 0.2586 0.8531 0.044 Uiso 1 1 calc R
C178 C 1.16201(17) 0.26375(13) 0.81064(11) 0.0443(8) Uani 1 1 d .
H178 H 1.1781 0.2369 0.7915 0.053 Uiso 1 1 calc R
C179 C 1.10288(14) 0.28942(11) 0.80202(9) 0.0328(6) Uani 1 1 d .
H179 H 1.0783 0.2799 0.7772 0.039 Uiso 1 1 calc R
C180 C 0.91434(11) 0.42872(9) 0.79155(8) 0.0185(5) Uani 1 1 d .

loop_
_atom_site_aniso_label
_atom_site_aniso_U_11
_atom_site_aniso_U_22
_atom_site_aniso_U_33
_atom_site_aniso_U_23
_atom_site_aniso_U_13
_atom_site_aniso_U_12
Cl1 0.0552(5) 0.0566(5) 0.0394(4) 0.0282(4) 0.0088(4) 0.0008(4)
Cl2 0.0727(6) 0.0680(6) 0.0234(4) -0.0034(4) 0.0112(4) -0.0024(4)
Cl3 0.0753(6) 0.0670(6) 0.0238(4) 0.0026(4) -0.0106(4) -0.0061(4)
Cl4 0.0506(4) 0.0326(3) 0.0236(3) 0.0121(3) 0.0000(3) 0.0023(3)
Cl5 0.0612(5) 0.0336(3) 0.0206(3) 0.0057(3) -0.0007(3) 0.0182(3)
Cl6 0.0399(4) 0.0648(5) 0.0407(4) 0.0293(4) -0.0008(3) -0.0102(4)
O1 0.0224(8) 0.0223(8) 0.0204(9) 0.0038(7) -0.0040(7) -0.0029(6)
O2 0.0258(9) 0.0220(8) 0.0201(9) 0.0034(7) -0.0007(7) -0.0036(7)
O3 0.0278(9) 0.0254(9) 0.0230(9) -0.0048(7) -0.0049(7) 0.0003(7)
O4 0.0233(8) 0.0242(8) 0.0207(9) 0.0064(7) -0.0015(7) 0.0011(7)
O5 0.0250(9) 0.0248(8) 0.0176(8) 0.0006(7) -0.0012(7) -0.0032(7)
O6 0.0300(9) 0.0213(8) 0.0268(10) 0.0011(7) -0.0111(8) -0.0026(7)
O7 0.0266(9) 0.0249(8) 0.0207(9) 0.0064(7) 0.0001(7) -0.0047(7)
O8 0.0250(9) 0.0271(9) 0.0207(9) 0.0022(7) 0.0001(7) 0.0006(7)
O9 0.0311(9) 0.0218(8) 0.0258(9) 0.0013(7) 0.0088(8) -0.0004(7)
O10 0.0281(9) 0.0203(8) 0.0166(8) 0.0028(6) 0.0037(7) 0.0014(7)
O11 0.0248(9) 0.0210(8) 0.0182(8) 0.0046(6) 0.0000(7) -0.0014(6)
O12 0.0262(9) 0.0262(9) 0.0191(8) -0.0037(7) -0.0025(7) 0.0019(7)
O13 0.0289(9) 0.0201(8) 0.0195(9) 0.0022(7) -0.0067(7) -0.0018(7)
O14 0.0300(9) 0.0226(8) 0.0188(9) 0.0041(7) -0.0023(7) 0.0010(7)
O15 0.0339(10) 0.0282(9) 0.0207(9) -0.0059(7) 0.0052(7) -0.0092(7)
O16 0.0228(8) 0.0219(8) 0.0214(9) 0.0042(7) -0.0055(7) -0.0033(6)
O17 0.0245(9) 0.0180(8) 0.0212(9) 0.0021(7) -0.0017(7) -0.0013(6)
O18 0.0302(9) 0.0210(8) 0.0216(9) -0.0029(7) -0.0064(7) 0.0011(7)
N1 0.0213(10) 0.0171(9) 0.0253(11) 0.0061(8) -0.0033(8) -0.0045(7)
N2 0.0198(10) 0.0164(9) 0.0172(10) -0.0010(7) -0.0032(8) 0.0004(7)
N3 0.0198(10) 0.0222(10) 0.0218(10) 0.0053(8) 0.0006(8) 0.0010(8)
N4 0.0211(10) 0.0151(9) 0.0191(10) 0.0005(8) -0.0039(8) 0.0020(7)
N5 0.0216(10) 0.0196(9) 0.0219(10) 0.0053(8) -0.0004(8) -0.0027(8)
N6 0.0234(10) 0.0149(9) 0.0191(10) 0.0024(8) 0.0056(8) -0.0015(7)
N7 0.0274(11) 0.0174(9) 0.0181(10) 0.0038(7) 0.0020(8) 0.0005(8)
N8 0.0212(10) 0.0186(9) 0.0169(10) -0.0010(7) -0.0013(8) 0.0020(7)
N9 0.0263(10) 0.0175(9) 0.0198(10) 0.0039(8) -0.0043(8) -0.0015(8)
N10 0.0230(10) 0.0162(9) 0.0184(10) -0.0012(7) 0.0000(8) -0.0034(7)
N11 0.0204(10) 0.0178(9) 0.0256(11) 0.0066(8) -0.0046(8) -0.0045(7)
N12 0.0178(9) 0.0175(9) 0.0192(10) 0.0001(7) -0.0044(8) 0.0012(7)
C1 0.0288(14) 0.0278(13) 0.0332(15) -0.0003(11) -0.0044(11) -0.0032(10)
C2 0.0250(14) 0.0329(15) 0.0475(19) -0.0016(13) -0.0022(12) 0.0024(11)
C3 0.0292(15) 0.0414(17) 0.0458(19) 0.0022(14) -0.0137(13) 0.0026(12)
C4 0.0400(17) 0.0508(18) 0.0332(17) 0.0001(14) -0.0089(13) -0.0016(14)
C5 0.0256(14) 0.0418(16) 0.0359(16) -0.0027(13) 0.0003(12) -0.0003(12)
C6 0.0225(12) 0.0184(11) 0.0369(15) -0.0003(10) -0.0060(11) -0.0057(9)
C7 0.0269(13) 0.0200(12) 0.0393(16) 0.0001(11) -0.0095(12) -0.0052(10)
C8 0.0197(11) 0.0150(10) 0.0266(13) 0.0045(9) -0.0031(10) -0.0014(8)
C9 0.0238(12) 0.0189(11) 0.0292(14) 0.0081(10) 0.0002(10) -0.0025(9)
C10 0.0280(14) 0.0294(14) 0.0397(16) 0.0138(12) 0.0009(12) 0.0042(11)
C11 0.0389(16) 0.0365(15) 0.0423(17) 0.0236(13) 0.0005(13) 0.0061(12)
C12 0.0367(15) 0.0377(15) 0.0327(15) 0.0192(12) 0.0032(12) -0.0023(12)
C13 0.0321(15) 0.0428(16) 0.0322(16) 0.0144(13) 0.0052(12) 0.0047(12)
C14 0.0282(14) 0.0300(14) 0.0345(15) 0.0139(11) 0.0018(11) 0.0061(11)
C15 0.0206(11) 0.0138(10) 0.0201(12) 0.0014(8) -0.0006(9) -0.0012(8)
C16 0.0252(12) 0.0175(11) 0.0204(12) 0.0013(9) -0.0008(10) 0.0021(9)
C17 0.0283(13) 0.0142(11) 0.0316(14) -0.0035(10) -0.0081(11) 0.0036(9)
C18 0.066(2) 0.0178(13) 0.069(2) -0.0002(13) -0.0442(18) 0.0041(13)
C19 0.098(3) 0.0244(16) 0.140(5) 0.004(2) -0.093(3) -0.0091(18)
C20 0.076(3) 0.0192(15) 0.144(4) 0.018(2) -0.063(3) -0.0171(16)
C21 0.055(2) 0.0208(14) 0.067(2) 0.0107(14) -0.0163(17) -0.0038(13)
C22 0.0346(14) 0.0201(12) 0.0323(15) 0.0003(10) -0.0085(12) -0.0001(10)
C23 0.0237(12) 0.0165(10) 0.0189(12) 0.0016(9) 0.0000(9) -0.0028(9)
C24 0.0218(11) 0.0186(11) 0.0211(12) -0.0005(9) 0.0029(9) 0.0001(9)
C25 0.0230(12) 0.0313(13) 0.0265(13) -0.0084(10) 0.0028(10) 0.0014(10)
C26 0.0222(13) 0.0512(17) 0.0310(15) -0.0126(13) -0.0004(11) 0.0040(12)
C27 0.0269(14) 0.0447(17) 0.0470(19) -0.0088(14) -0.0046(13) 0.0128(12)
C28 0.0408(17) 0.0374(16) 0.056(2) -0.0218(15) -0.0087(15) 0.0156(13)
C29 0.0319(14) 0.0276(13) 0.0403(17) -0.0121(12) -0.0077(12) 0.0059(11)
C30 0.0240(12) 0.0127(10) 0.0213(12) 0.0000(9) -0.0036(10) 0.0006(8)
C31 0.0344(16) 0.0454(17) 0.0438(18) 0.0126(14) 0.0062(13) 0.0150(13)
C32 0.0433(18) 0.0442(18) 0.062(2) 0.0150(16) 0.0090(16) 0.0228(14)
C33 0.0287(15) 0.0452(18) 0.064(2) 0.0301(16) 0.0020(14) 0.0101(13)
C34 0.0240(14) 0.0527(18) 0.0415(17) 0.0232(14) -0.0057(12) -0.0032(12)
C35 0.0213(13) 0.0364(14) 0.0368(15) 0.0104(12) -0.0071(11) -0.0040(10)
C36 0.0172(12) 0.0329(13) 0.0382(15) 0.0126(11) -0.0021(11) 0.0013(10)
C37 0.0178(12) 0.0291(13) 0.0333(14) 0.0111(11) -0.0038(10) -0.0003(9)
C38 0.0193(11) 0.0140(10) 0.0228(12) 0.0027(8) -0.0013(9) -0.0005(8)
C39 0.0152(10) 0.0203(11) 0.0233(13) 0.0018(9) -0.0015(9) 0.0037(8)
C40 0.0199(11) 0.0194(11) 0.0276(13) 0.0037(10) 0.0007(10) 0.0015(9)
C41 0.0261(13) 0.0337(14) 0.0276(14) 0.0085(11) 0.0037(11) 0.0008(10)
C42 0.0310(14) 0.0397(15) 0.0218(14) -0.0004(11) 0.0043(11) 0.0037(11)
C43 0.0265(13) 0.0251(12) 0.0287(14) -0.0057(10) 0.0019(11) 0.0019(10)
C44 0.0232(12) 0.0192(11) 0.0272(13) 0.0011(9) 0.0016(10) 0.0014(9)
C45 0.0195(11) 0.0160(10) 0.0171(11) 0.0008(8) -0.0019(9) -0.0011(8)
C46 0.0196(11) 0.0179(10) 0.0172(11) -0.0007(8) -0.0021(9) -0.0008(8)
C47 0.0205(11) 0.0166(10) 0.0202(11) -0.0042(9) -0.0033(9) -0.0015(8)
C48 0.0220(11) 0.0196(11) 0.0197(11) -0.0009(9) -0.0056(9) -0.0026(9)
C49 0.0256(13) 0.0308(13) 0.0244(13) -0.0002(10) -0.0015(10) -0.0111(10)
C50 0.0199(13) 0.0384(15) 0.0416(17) -0.0061(12) 0.0036(11) -0.0032(11)
C51 0.0222(13) 0.0299(14) 0.057(2) 0.0061(13) -0.0022(13) 0.0048(10)
C52 0.0248(13) 0.0227(12) 0.0381(15) 0.0077(10) -0.0036(11) -0.0011(10)
C53 0.0246(12) 0.0179(11) 0.0174(11) 0.0006(9) 0.0003(9) -0.0034(9)
C54 0.0303(13) 0.0187(11) 0.0163(11) 0.0001(9) 0.0014(10) 0.0004(9)
C55 0.0339(14) 0.0253(12) 0.0193(12) -0.0049(10) -0.0031(11) 0.0026(10)
C56 0.0440(16) 0.0273(13) 0.0236(14) -0.0015(11) -0.0030(12) 0.0116(11)
C57 0.0578(19) 0.0178(12) 0.0297(15) 0.0013(10) 0.0036(13) 0.0075(12)
C58 0.0538(18) 0.0184(12) 0.0337(15) -0.0024(11) -0.0011(13) -0.0056(11)
C59 0.0348(14) 0.0205(12) 0.0276(14) -0.0001(10) -0.0006(11) -0.0027(10)
C60 0.0219(11) 0.0143(10) 0.0201(12) 0.0024(8) -0.0042(9) -0.0045(8)
C61 0.0284(13) 0.0280(13) 0.0304(14) 0.0035(11) 0.0046(11) -0.0017(10)
C62 0.0289(14) 0.0240(13) 0.0465(17) 0.0041(12) 0.0018(12) -0.0012(10)
C63 0.0292(14) 0.0311(14) 0.0471(18) 0.0174(12) 0.0004(13) -0.0016(11)
C64 0.0327(15) 0.0395(15) 0.0281(14) 0.0109(11) 0.0002(11) -0.0040(12)
C65 0.0268(13) 0.0306(13) 0.0300(14) 0.0022(11) 0.0002(11) -0.0033(10)
C66 0.0185(11) 0.0259(12) 0.0303(13) 0.0076(10) 0.0016(10) -0.0042(9)
C67 0.0208(12) 0.0224(12) 0.0327(14) 0.0062(10) 0.0040(10) -0.0008(9)
C68 0.0195(11) 0.0154(10) 0.0214(12) 0.0022(8) 0.0040(9) 0.0013(8)
C69 0.0166(11) 0.0217(11) 0.0217(12) 0.0034(9) 0.0012(9) -0.0011(9)
C70 0.0183(11) 0.0222(12) 0.0271(13) 0.0053(10) 0.0013(10) -0.0005(9)
C71 0.0252(13) 0.0300(13) 0.0293(14) 0.0107(11) -0.0025(11) 0.0007(10)
C72 0.0278(13) 0.0425(16) 0.0223(14) 0.0036(11) -0.0042(11) -0.0055(11)
C73 0.0265(13) 0.0313(13) 0.0274(14) -0.0052(11) 0.0003(11) -0.0028(10)
C74 0.0217(12) 0.0205(11) 0.0274(13) 0.0011(10) -0.0002(10) -0.0012(9)
C75 0.0208(11) 0.0168(10) 0.0197(11) 0.0025(9) 0.0024(9) -0.0004(8)
C76 0.0215(12) 0.0177(11) 0.0225(12) 0.0000(9) 0.0025(9) 0.0002(9)
C77 0.0200(11) 0.0197(11) 0.0206(12) 0.0002(9) 0.0048(9) 0.0014(9)
C78 0.0236(13) 0.0226(12) 0.0447(17) 0.0103(11) 0.0013(11) -0.0016(10)
C79 0.0280(14) 0.0358(15) 0.0471(18) 0.0228(13) 0.0050(12) 0.0047(11)
C80 0.0194(13) 0.0468(17) 0.0371(16) -0.0011(13) -0.0016(11) 0.0053(11)
C81 0.0218(14) 0.0297(14) 0.084(3) -0.0082(15) -0.0017(15) -0.0016(11)
C82 0.0249(14) 0.0203(12) 0.064(2) 0.0057(13) 0.0018(13) 0.0004(10)
C83 0.0210(11) 0.0197(11) 0.0195(12) 0.0021(9) 0.0004(9) 0.0010(9)
C84 0.0269(12) 0.0187(11) 0.0178(12) 0.0016(9) -0.0036(10) 0.0001(9)
C85 0.0289(13) 0.0226(12) 0.0262(13) -0.0012(10) 0.0047(10) 0.0005(10)
C86 0.0408(16) 0.0220(12) 0.0327(15) -0.0053(11) 0.0019(12) 0.0034(11)
C87 0.0445(16) 0.0209(12) 0.0269(14) 0.0009(10) -0.0019(12) -0.0061(11)
C88 0.0367(15) 0.0264(13) 0.0235(13) 0.0019(11) 0.0016(11) -0.0082(11)
C89 0.0295(13) 0.0220(12) 0.0220(12) -0.0024(10) 0.0002(10) -0.0035(10)
C90 0.0196(11) 0.0168(10) 0.0224(12) 0.0012(9) 0.0044(9) 0.0024(8)
C91 0.094(3) 0.0342(17) 0.0288(16) 0.0008(13) 0.0128(17) -0.0085(17)
C92 0.168(5) 0.051(2) 0.037(2) -0.0073(18) 0.048(3) -0.015(3)
C93 0.150(5) 0.046(2) 0.099(4) 0.003(2) 0.092(4) 0.014(3)
C94 0.073(3) 0.0370(19) 0.118(4) 0.015(2) 0.056(3) 0.0143(18)
C95 0.0467(18) 0.0286(14) 0.058(2) 0.0084(14) 0.0166(16) 0.0066(13)
C96 0.0493(17) 0.0170(12) 0.0290(14) 0.0018(10) 0.0124(12) -0.0032(11)
C97 0.0331(14) 0.0206(12) 0.0274(13) -0.0010(10) 0.0030(11) -0.0036(10)
C98 0.0215(11) 0.0169(10) 0.0189(11) 0.0020(8) 0.0007(9) -0.0008(8)
C99 0.0284(13) 0.0148(10) 0.0191(12) 0.0010(8) 0.0000(9) -0.0025(9)
C100 0.0279(13) 0.0233(12) 0.0221(12) 0.0010(9) -0.0001(10) -0.0005(9)
C101 0.0362(14) 0.0260(12) 0.0200(12) 0.0015(10) 0.0066(11) -0.0042(10)
C102 0.0439(15) 0.0158(10) 0.0170(12) 0.0032(9) -0.0023(11) -0.0028(10)
C103 0.0317(13) 0.0182(11) 0.0256(13) 0.0038(9) -0.0050(10) 0.0004(9)
C104 0.0272(13) 0.0199(11) 0.0231(12) 0.0041(9) 0.0013(10) -0.0020(9)
C105 0.0206(11) 0.0180(11) 0.0175(11) 0.0035(8) -0.0004(9) -0.0002(8)
C106 0.0220(12) 0.0217(11) 0.0191(11) 0.0022(9) -0.0032(9) -0.0020(9)
C107 0.0227(12) 0.0268(13) 0.0300(14) 0.0070(10) -0.0077(10) -0.0064(10)
C108 0.0329(15) 0.0560(19) 0.0284(15) 0.0047(13) -0.0044(12) -0.0194(13)
C109 0.052(2) 0.088(3) 0.046(2) 0.028(2) -0.0146(17) -0.048(2)
C110 0.062(3) 0.045(2) 0.120(4) 0.037(2) -0.026(3) -0.0315(19)
C111 0.052(2) 0.0283(17) 0.158(5) -0.001(2) 0.001(3) -0.0112(16)
C112 0.0372(17) 0.0293(15) 0.089(3) -0.0091(16) 0.0093(18) -0.0082(13)
C113 0.0238(12) 0.0183(11) 0.0169(11) 0.0039(9) 0.0032(9) -0.0007(9)
C114 0.0220(12) 0.0243(12) 0.0196(12) 0.0021(9) 0.0008(9) 0.0015(9)
C115 0.0281(13) 0.0269(12) 0.0207(12) 0.0010(10) -0.0035(10) 0.0052(10)
C116 0.0322(14) 0.0343(14) 0.0240(13) -0.0048(11) 0.0000(11) 0.0100(11)
C117 0.0277(14) 0.0446(16) 0.0362(16) -0.0046(13) -0.0002(12) 0.0131(12)
C118 0.0232(13) 0.0511(18) 0.0377(17) -0.0092(14) -0.0074(12) 0.0047(12)
C119 0.0285(14) 0.0368(15) 0.0271(14) -0.0062(11) -0.0009(11) 0.0011(11)
C120 0.0145(10) 0.0216(11) 0.0193(11) 0.0011(9) -0.0016(9) -0.0010(8)
C121 0.0539(19) 0.0321(15) 0.0378(17) 0.0039(12) -0.0096(14) -0.0149(13)
C122 0.062(2) 0.0449(19) 0.063(2) 0.0035(17) -0.0162(19) -0.0252(17)
C123 0.073(3) 0.0408(19) 0.067(3) -0.0054(18) -0.039(2) -0.0129(17)
C124 0.077(3) 0.0464(19) 0.0336(18) -0.0093(14) -0.0235(17) 0.0077(17)
C125 0.0557(19) 0.0317(15) 0.0296(16) -0.0012(12) -0.0082(14) 0.0032(13)
C126 0.0408(15) 0.0162(11) 0.0290(14) -0.0014(10) -0.0079(12) -0.0006(10)
C127 0.0324(14) 0.0188(11) 0.0279(13) -0.0027(10) -0.0044(11) 0.0016(10)
C128 0.0207(11) 0.0171(10) 0.0191(11) 0.0016(9) -0.0023(9) -0.0023(8)
C129 0.0254(12) 0.0152(10) 0.0189(12) 0.0007(8) -0.0026(9) 0.0002(8)
C130 0.0238(12) 0.0234(12) 0.0244(13) 0.0024(9) -0.0021(10) -0.0014(9)
C131 0.0295(13) 0.0248(12) 0.0260(13) 0.0001(10) -0.0086(10) 0.0035(10)
C132 0.0405(15) 0.0174(11) 0.0180(12) 0.0012(9) -0.0018(10) 0.0101(10)
C133 0.0361(14) 0.0181(11) 0.0269(13) 0.0039(10) 0.0044(11) 0.0005(10)
C134 0.0263(13) 0.0196(11) 0.0283(13) 0.0017(10) -0.0011(10) -0.0016(9)
C135 0.0217(11) 0.0163(10) 0.0164(11) 0.0014(8) -0.0019(9) -0.0023(8)
C136 0.0217(12) 0.0233(12) 0.0194(11) 0.0027(9) 0.0005(9) -0.0010(9)
C137 0.0242(13) 0.0325(14) 0.0317(15) 0.0046(11) 0.0041(11) 0.0074(10)
C138 0.0343(16) 0.071(2) 0.0282(16) 0.0052(14) 0.0015(12) 0.0200(15)
C139 0.055(2) 0.107(4) 0.051(2) 0.025(2) 0.0058(19) 0.049(2)
C140 0.074(3) 0.071(3) 0.140(5) 0.041(3) 0.023(3) 0.053(3)
C141 0.060(3) 0.035(2) 0.195(7) -0.005(3) 0.002(3) 0.0218(19)
C142 0.0397(18) 0.0315(17) 0.106(3) -0.0117(19) -0.010(2) 0.0137(13)
C143 0.0283(13) 0.0191(11) 0.0191(12) 0.0029(9) 0.0008(10) -0.0033(9)
C144 0.0273(13) 0.0218(11) 0.0196(12) 0.0028(9) -0.0002(10) -0.0044(9)
C145 0.0347(14) 0.0280(13) 0.0210(12) -0.0003(10) 0.0068(11) -0.0117(11)
C146 0.0414(16) 0.0310(14) 0.0246(14) -0.0038(11) 0.0015(12) -0.0147(12)
C147 0.0298(14) 0.0298(13) 0.0327(15) 0.0040(11) -0.0013(11) -0.0128(11)
C148 0.0252(13) 0.0276(13) 0.0315(14) 0.0058(11) 0.0017(11) -0.0026(10)
C149 0.0281(13) 0.0231(12) 0.0230(13) 0.0019(10) 0.0005(10) 0.0009(9)
C150 0.0184(11) 0.0213(11) 0.0196(12) 0.0002(9) 0.0004(9) 0.0003(9)
C151 0.0307(14) 0.0317(14) 0.0316(15) 0.0012(11) -0.0022(11) -0.0052(11)
C152 0.0246(14) 0.0412(17) 0.050(2) -0.0028(14) -0.0032(13) 0.0018(12)
C153 0.0324(16) 0.0470(18) 0.050(2) 0.0027(15) -0.0179(14) -0.0002(13)
C154 0.0409(17) 0.057(2) 0.0320(17) -0.0018(14) -0.0122(13) -0.0050(15)
C155 0.0264(14) 0.0384(15) 0.0353(16) -0.0067(12) -0.0037(12) -0.0044(11)
C156 0.0222(12) 0.0207(12) 0.0318(14) 0.0015(10) -0.0057(10) -0.0071(9)
C157 0.0259(13) 0.0191(11) 0.0389(15) 0.0026(11) -0.0095(11) -0.0045(9)
C158 0.0216(12) 0.0163(11) 0.0259(13) 0.0036(9) -0.0059(10) -0.0010(9)
C159 0.0217(12) 0.0215(12) 0.0290(14) 0.0088(10) -0.0070(10) -0.0047(9)
C160 0.0271(13) 0.0270(13) 0.0392(16) 0.0130(11) -0.0036(12) 0.0019(10)
C161 0.0381(16) 0.0364(15) 0.0434(18) 0.0213(13) -0.0068(14) 0.0025(12)
C162 0.0299(14) 0.0391(15) 0.0328(15) 0.0171(12) -0.0039(11) -0.0100(11)
C163 0.0270(14) 0.0398(16) 0.0374(16) 0.0159(13) 0.0007(12) 0.0028(11)
C164 0.0288(14) 0.0281(13) 0.0347(15) 0.0140(11) -0.0023(11) 0.0018(10)
C165 0.0181(11) 0.0161(10) 0.0201(12) 0.0031(8) -0.0035(9) 0.0001(8)
C166 0.0187(11) 0.0185(11) 0.0186(12) 0.0011(9) -0.0003(9) 0.0006(8)
C167 0.0212(12) 0.0166(11) 0.0207(12) -0.0009(9) -0.0005(9) 0.0009(8)
C168 0.0226(12) 0.0188(11) 0.0266(13) 0.0000(9) -0.0061(10) -0.0016(9)
C169 0.0296(13) 0.0195(11) 0.0277(13) 0.0018(10) -0.0068(10) 0.0003(9)
C170 0.0324(14) 0.0180(12) 0.0460(17) 0.0047(11) -0.0107(12) -0.0061(10)
C171 0.0382(16) 0.0249(13) 0.0505(19) 0.0044(12) -0.0254(14) -0.0071(11)
C172 0.0339(14) 0.0191(12) 0.0362(15) 0.0041(10) -0.0135(12) -0.0003(10)
C173 0.0235(12) 0.0137(10) 0.0205(12) 0.0008(9) -0.0011(9) -0.0040(8)
C174 0.0233(12) 0.0165(11) 0.0221(12) 0.0019(9) 0.0009(10) 0.0009(9)
C175 0.0217(12) 0.0242(12) 0.0226(12) -0.0054(9) 0.0025(10) 0.0007(9)
C176 0.0235(13) 0.0370(14) 0.0235(13) -0.0054(11) -0.0026(10) 0.0056(10)
C177 0.0333(15) 0.0432(16) 0.0341(15) -0.0087(13) -0.0056(12) 0.0182(12)
C178 0.0503(19) 0.0435(17) 0.0390(17) -0.0175(14) -0.0096(14) 0.0272(14)
C179 0.0399(16) 0.0298(13) 0.0287(15) -0.0103(11) -0.0103(12) 0.0114(11)
C180 0.0212(11) 0.0133(10) 0.0209(12) -0.0005(9) -0.0037(9) 0.0021(8)

loop_
_atom_type_symbol
_atom_type_description
_atom_type_scat_dispersion_real
_atom_type_scat_dispersion_imag
_atom_type_scat_source
C C 0.0033 0.0016 'International Tables Vol C Tables 4.2.6.8 and 6.1.1.4'
H H 0.0000 0.0000 'International Tables Vol C Tables 4.2.6.8 and 6.1.1.4'
Cl Cl 0.1484 0.1585 'International Tables Vol C Tables 4.2.6.8 and 6.1.1.4'
N N 0.0061 0.0033 'International Tables Vol C Tables 4.2.6.8 and 6.1.1.4'
O O 0.0106 0.0060 'International Tables Vol C Tables 4.2.6.8 and 6.1.1.4'

loop_
_geom_angle_atom_site_label_1
_geom_angle_atom_site_label_2
_geom_angle_atom_site_label_3
_geom_angle
C30 O1 N1 109.20(17)
C60 O4 N3 109.84(17)
C90 O7 N5 109.25(17)
C120 O10 N7 109.57(17)
C150 O13 N9 109.67(17)
C180 O16 N11 109.26(17)
C7 N1 O1 104.19(18)
C7 N1 C8 111.46(18)
C8 N1 O1 103.42(16)
C15 N2 H2 120.2
C23 N2 H2 120.2
C23 N2 C15 119.56(19)
C37 N3 O4 103.61(18)
C37 N3 C38 111.14(18)
C38 N3 O4 104.05(16)
C45 N4 H4A 119.8
C53 N4 H4A 119.8
C53 N4 C45 120.37(19)
C67 N5 O7 103.95(18)
C67 N5 C68 112.12(18)
C68 N5 O7 104.15(16)
C75 N6 H6 119.3
C83 N6 H6 119.3
C83 N6 C75 121.43(19)
C97 N7 O10 104.20(18)
C97 N7 C98 110.38(19)
C98 N7 O10 104.63(16)
C105 N8 H8A 120.3
C113 N8 H8A 120.3
C113 N8 C105 119.31(19)
C127 N9 O13 103.98(18)
C127 N9 C128 111.53(19)
C128 N9 O13 102.66(16)
C135 N10 H10C 119.7
C143 N10 H10C 119.7
C143 N10 C135 120.7(2)
O16 N11 C158 103.87(17)
C157 N11 O16 104.63(19)
C157 N11 C158 111.16(18)
C165 N12 H12 120.1
C173 N12 H12 120.1
C173 N12 C165 119.7(2)
C2 C1 H1 119.7
C2 C1 C6 120.7(3)
C6 C1 H1 119.7
C1 C2 H2A 119.9
C3 C2 C1 120.1(3)
C3 C2 H2A 119.9
C2 C3 H3 120.1
C2 C3 C4 119.9(3)
C4 C3 H3 120.1
C3 C4 H4 120.1
C3 C4 C5 119.9(3)
C5 C4 H4 120.1
C4 C5 H5 119.6
C6 C5 C4 120.7(3)
C6 C5 H5 119.6
C1 C6 C5 118.7(3)
C1 C6 C7 121.4(3)
C5 C6 C7 119.9(3)
N1 C7 C6 112.2(2)
N1 C7 H7A 109.2
N1 C7 H7B 109.2
C6 C7 H7A 109.2
C6 C7 H7B 109.2
H7A C7 H7B 107.9
N1 C8 H8 108.8
N1 C8 C9 110.23(19)
N1 C8 C15 101.59(17)
C9 C8 H8 108.8
C9 C8 C15 118.2(2)
C15 C8 H8 108.8
C10 C9 C8 118.7(2)
C14 C9 C8 123.1(2)
C14 C9 C10 118.1(2)
C9 C10 H10 119.6
C11 C10 C9 120.8(3)
C11 C10 H10 119.6
C10 C11 H11 120.3
C12 C11 C10 119.4(3)
C12 C11 H11 120.3
C11 C12 Cl1 119.9(2)
C11 C12 C13 121.5(3)
C13 C12 Cl1 118.6(2)
C12 C13 H13 120.7
C12 C13 C14 118.5(3)
C14 C13 H13 120.7
C9 C14 C13 121.6(2)
C9 C14 H14 119.2
C13 C14 H14 119.2
N2 C15 C8 112.69(18)
N2 C15 C16 110.98(19)
N2 C15 C30 111.22(19)
C16 C15 C8 110.79(19)
C30 C15 C8 100.14(18)
C30 C15 C16 110.57(18)
C15 C16 H16A 107.8
C15 C16 H16B 107.8
H16A C16 H16B 107.2
C17 C16 C15 117.9(2)
C17 C16 H16A 107.8
C17 C16 H16B 107.8
C18 C17 C16 119.9(2)
C18 C17 C22 118.8(2)
C22 C17 C16 121.1(2)
C17 C18 H18 119.9
C17 C18 C19 120.2(3)
C19 C18 H18 119.9
C18 C19 H19 119.8
C20 C19 C18 120.4(3)
C20 C19 H19 119.8
C19 C20 H20 119.9
C19 C20 C21 120.2(3)
C21 C20 H20 119.9
C20 C21 H21 120.3
C20 C21 C22 119.4(3)
C22 C21 H21 120.3
C17 C22 H22 119.6
C21 C22 C17 120.9(3)
C21 C22 H22 119.6
O3 C23 N2 120.7(2)
O3 C23 C24 121.1(2)
N2 C23 C24 118.1(2)
C25 C24 C23 124.4(2)
C25 C24 C29 119.2(2)
C29 C24 C23 116.4(2)
C24 C25 H25 119.9
C26 C25 C24 120.2(2)
C26 C25 H25 119.9
C25 C26 H26 120.0
C27 C26 C25 120.0(3)
C27 C26 H26 120.0
C26 C27 H27 120.0
C26 C27 C28 120.1(3)
C28 C27 H27 120.0
C27 C28 H28 119.9
C29 C28 C27 120.2(3)
C29 C28 H28 119.9
C24 C29 H29 119.9
C28 C29 C24 120.2(3)
C28 C29 H29 119.9
O1 C30 C15 109.42(19)
O2 C30 O1 120.8(2)
O2 C30 C15 129.7(2)
C32 C31 H31 119.6
C36 C31 H31 119.6
C36 C31 C32 120.8(3)
C31 C32 H32 120.3
C33 C32 C31 119.5(3)
C33 C32 H32 120.3
C32 C33 H33 119.9
C32 C33 C34 120.2(3)
C34 C33 H33 119.9
C33 C34 H34 119.9
C33 C34 C35 120.3(3)
C35 C34 H34 119.9
C34 C35 H35 120.0
C36 C35 C34 120.0(3)
C36 C35 H35 120.0
C31 C36 C35 119.2(3)
C31 C36 C37 120.3(3)
C35 C36 C37 120.5(3)
N3 C37 C36 110.8(2)
N3 C37 H37A 109.5
N3 C37 H37B 109.5
C36 C37 H37A 109.5
C36 C37 H37B 109.5
H37A C37 H37B 108.1
N3 C38 H38 109.0
N3 C38 C39 110.84(19)
N3 C38 C45 102.40(17)
C39 C38 H38 109.0
C39 C38 C45 116.23(19)
C45 C38 H38 109.0
C40 C39 C38 118.6(2)
C44 C39 C38 123.4(2)
C44 C39 C40 118.0(2)
C39 C40 H40 119.4
C41 C40 C39 121.2(2)
C41 C40 H40 119.4
C40 C41 H41 120.5
C42 C41 C40 119.1(2)
C42 C41 H41 120.5
C41 C42 Cl2 119.1(2)
C41 C42 C43 121.7(3)
C43 C42 Cl2 119.2(2)
C42 C43 H43 120.6
C44 C43 C42 118.9(2)
C44 C43 H43 120.6
C39 C44 H44 119.5
C43 C44 C39 121.1(2)
C43 C44 H44 119.5
N4 C45 C38 113.21(18)
N4 C45 C46 110.04(18)
N4 C45 C60 111.13(19)
C46 C45 C38 112.81(19)
C60 C45 C38 100.86(18)
C60 C45 C46 108.39(18)
C45 C46 H46A 108.3
C45 C46 H46B 108.3
H46A C46 H46B 107.4
C47 C46 C45 116.13(19)
C47 C46 H46A 108.3
C47 C46 H46B 108.3
C48 C47 C46 120.2(2)
C52 C47 C46 120.9(2)
C52 C47 C48 118.8(2)
C47 C48 H48 119.7
C49 C48 C47 120.6(2)
C49 C48 H48 119.7
C48 C49 H49 120.1
C50 C49 C48 119.9(2)
C50 C49 H49 120.1
C49 C50 H50 120.0
C51 C50 C49 119.9(3)
C51 C50 H50 120.0
C50 C51 H51 119.8
C50 C51 C52 120.4(3)
C52 C51 H51 119.8
C47 C52 H52 119.9
C51 C52 C47 120.3(2)
C51 C52 H52 119.9
O6 C53 N4 120.9(2)
O6 C53 C54 121.1(2)
N4 C53 C54 118.0(2)
C55 C54 C53 123.7(2)
C59 C54 C53 117.4(2)
C59 C54 C55 119.0(2)
C54 C55 H55 119.9
C56 C55 C54 120.3(2)
C56 C55 H55 119.9
C55 C56 H56 119.9
C57 C56 C55 120.2(3)
C57 C56 H56 119.9
C56 C57 H57 120.2
C58 C57 C56 119.6(2)
C58 C57 H57 120.2
C57 C58 H58 119.8
C57 C58 C59 120.4(3)
C59 C58 H58 119.8
C54 C59 H59 119.7
C58 C59 C54 120.5(3)
C58 C59 H59 119.7
O4 C60 C45 109.9(2)
O5 C60 O4 121.3(2)
O5 C60 C45 128.6(2)
C62 C61 H61 119.8
C62 C61 C66 120.4(3)
C66 C61 H61 119.8
C61 C62 H62 119.9
C61 C62 C63 120.1(3)
C63 C62 H62 119.9
C62 C63 H63 120.1
C64 C63 C62 119.7(2)
C64 C63 H63 120.1
C63 C64 H64 119.7
C63 C64 C65 120.5(3)
C65 C64 H64 119.7
C64 C65 H65 120.1
C64 C65 C66 119.9(3)
C66 C65 H65 120.1
C61 C66 C67 120.2(2)
C65 C66 C61 119.3(2)
C65 C66 C67 120.4(2)
N5 C67 C66 110.00(19)
N5 C67 H67A 109.7
N5 C67 H67B 109.7
C66 C67 H67A 109.7
C66 C67 H67B 109.7
H67A C67 H67B 108.2
N5 C68 H68 109.1
N5 C68 C69 110.67(19)
N5 C68 C75 101.61(18)
C69 C68 H68 109.1
C69 C68 C75 116.80(19)
C75 C68 H68 109.1
C70 C69 C68 118.8(2)
C70 C69 C74 119.0(2)
C74 C69 C68 122.2(2)
C69 C70 H70 119.8
C71 C70 C69 120.5(2)
C71 C70 H70 119.8
C70 C71 H71 120.3
C72 C71 C70 119.3(2)
C72 C71 H71 120.3
C71 C72 Cl3 119.1(2)
C73 C72 Cl3 119.7(2)
C73 C72 C71 121.2(3)
C72 C73 H73 120.5
C74 C73 C72 119.0(3)
C74 C73 H73 120.5
C69 C74 H74 119.6
C73 C74 C69 120.8(2)
C73 C74 H74 119.6
N6 C75 C68 113.99(18)
N6 C75 C76 109.56(18)
N6 C75 C90 111.2(2)
C68 C75 C76 112.39(19)
C90 C75 C68 100.84(18)
C90 C75 C76 108.47(18)
C75 C76 H76A 108.6
C75 C76 H76B 108.6
H76A C76 H76B 107.6
C77 C76 C75 114.7(2)
C77 C76 H76A 108.6
C77 C76 H76B 108.6
C78 C77 C76 120.1(2)
C82 C77 C76 122.0(2)
C82 C77 C78 117.9(2)
C77 C78 H78 119.4
C79 C78 C77 121.1(2)
C79 C78 H78 119.4
C78 C79 H79 119.9
C80 C79 C78 120.2(2)
C80 C79 H79 119.9
C79 C80 H80 120.5
C81 C80 C79 119.1(3)
C81 C80 H80 120.5
C80 C81 H81 119.6
C80 C81 C82 120.7(3)
C82 C81 H81 119.6
C77 C82 H82 119.6
C81 C82 C77 120.9(3)
C81 C82 H82 119.6
O9 C83 N6 120.9(2)
O9 C83 C84 121.8(2)
N6 C83 C84 117.2(2)
C85 C84 C83 116.6(2)
C89 C84 C83 123.8(2)
C89 C84 C85 119.6(2)
C84 C85 H85 120.2
C86 C85 C84 119.7(2)
C86 C85 H85 120.2
C85 C86 H86 119.7
C85 C86 C87 120.5(2)
C87 C86 H86 119.7
C86 C87 H87 120.2
C88 C87 C86 119.6(2)
C88 C87 H87 120.2
C87 C88 H88 119.8
C87 C88 C89 120.3(3)
C89 C88 H88 119.8
C84 C89 C88 120.3(2)
C84 C89 H89 119.9
C88 C89 H89 119.9
O7 C90 C75 109.7(2)
O8 C90 O7 121.2(2)
O8 C90 C75 129.0(2)
C92 C91 H91 120.4
C96 C91 H91 120.4
C96 C91 C92 119.3(4)
C91 C92 H92 119.6
C93 C92 C91 120.8(5)
C93 C92 H92 119.6
C92 C93 H93 120.0
C94 C93 C92 119.9(4)
C94 C93 H93 120.0
C93 C94 H94 119.7
C93 C94 C95 120.6(5)
C95 C94 H94 119.7
C94 C95 H95 119.9
C96 C95 C94 120.3(4)
C96 C95 H95 119.9
C91 C96 C95 119.1(3)
C91 C96 C97 120.7(3)
C95 C96 C97 120.2(3)
N7 C97 C96 111.9(2)
N7 C97 H97A 109.2
N7 C97 H97B 109.2
C96 C97 H97A 109.2
C96 C97 H97B 109.2
H97A C97 H97B 107.9
N7 C98 H98 108.7
N7 C98 C99 109.07(18)
N7 C98 C105 102.87(18)
C99 C98 H98 108.7
C99 C98 C105 118.30(19)
C105 C98 H98 108.7
C100 C99 C98 119.7(2)
C100 C99 C104 119.0(2)
C104 C99 C98 121.3(2)
C99 C100 H100 119.6
C99 C100 C101 120.8(2)
C101 C100 H100 119.6
C100 C101 H101 120.6
C102 C101 C100 118.8(2)
C102 C101 H101 120.6
C101 C102 Cl4 120.9(2)
C103 C102 Cl4 117.5(2)
C103 C102 C101 121.6(2)
C102 C103 H103 120.4
C102 C103 C104 119.3(2)
C104 C103 H103 120.4
C99 C104 H104 119.7
C103 C104 C99 120.6(2)
C103 C104 H104 119.7
N8 C105 C98 111.72(19)
N8 C105 C106 111.24(19)
N8 C105 C120 111.26(18)
C106 C105 C98 112.57(18)
C120 C105 C98 100.50(18)
C120 C105 C106 109.07(19)
C105 C106 H10A 108.3
C105 C106 H10B 108.3
H10A C106 H10B 107.4
C107 C106 C105 115.79(19)
C107 C106 H10A 108.3
C107 C106 H10B 108.3
C108 C107 C106 120.4(3)
C108 C107 C112 119.2(3)
C112 C107 C106 120.4(3)
C107 C108 H108 120.0
C107 C108 C109 120.1(4)
C109 C108 H108 120.0
C108 C109 H109 119.9
C110 C109 C108 120.3(4)
C110 C109 H109 119.9
C109 C110 H110 120.3
C111 C110 C109 119.4(3)
C111 C110 H110 120.3
C110 C111 H111 119.6
C110 C111 C112 120.8(4)
C112 C111 H111 119.6
C107 C112 H112 119.9
C111 C112 C107 120.1(4)
C111 C112 H112 119.9
O12 C113 N8 120.0(2)
O12 C113 C114 120.9(2)
N8 C113 C114 119.2(2)
C115 C114 C113 124.0(2)
C119 C114 C113 116.8(2)
C119 C114 C115 119.2(2)
C114 C115 H115 120.1
C116 C115 C114 119.9(2)
C116 C115 H115 120.1
C115 C116 H116 119.9
C117 C116 C115 120.2(2)
C117 C116 H116 119.9
C116 C117 H117 120.1
C116 C117 C118 119.8(3)
C118 C117 H117 120.1
C117 C118 H118 119.9
C119 C118 C117 120.3(3)
C119 C118 H118 119.9
C114 C119 H119 119.7
C118 C119 C114 120.5(3)
C118 C119 H119 119.7
O10 C120 C105 110.48(19)
O11 C120 O10 120.1(2)
O11 C120 C105 129.2(2)
C122 C121 H121 119.9
C126 C121 H121 119.9
C126 C121 C122 120.2(3)
C121 C122 H122 119.6
C123 C122 C121 120.7(4)
C123 C122 H122 119.6
C122 C123 H123 120.2
C124 C123 C122 119.7(3)
C124 C123 H123 120.2
C123 C124 H124 119.6
C123 C124 C125 120.8(3)
C125 C124 H124 119.6
C124 C125 H125 120.1
C124 C125 C126 119.7(3)
C126 C125 H125 120.1
C121 C126 C125 118.9(3)
C121 C126 C127 120.2(3)
C125 C126 C127 121.0(3)
N9 C127 C126 111.2(2)
N9 C127 H12A 109.4
N9 C127 H12B 109.4
C126 C127 H12A 109.4
C126 C127 H12B 109.4
H12A C127 H12B 108.0
N9 C128 H128 108.3
N9 C128 C129 112.75(18)
N9 C128 C135 101.90(17)
C129 C128 H128 108.3
C129 C128 C135 116.85(19)
C135 C128 H128 108.3
C130 C129 C128 117.3(2)
C130 C129 C134 118.8(2)
C134 C129 C128 123.9(2)
C129 C130 H130 119.4
C131 C130 C129 121.2(2)
C131 C130 H130 119.4
C130 C131 H131 120.8
C132 C131 C130 118.4(2)
C132 C131 H131 120.8
C131 C132 Cl5 118.0(2)
C133 C132 Cl5 119.9(2)
C133 C132 C131 122.2(2)
C132 C133 H133 120.5
C132 C133 C134 119.0(2)
C134 C133 H133 120.5
C129 C134 C133 120.4(2)
C129 C134 H134 119.8
C133 C134 H134 119.8
N10 C135 C128 112.31(18)
N10 C135 C136 110.58(19)
N10 C135 C150 113.30(18)
C136 C135 C128 112.35(18)
C150 C135 C128 99.44(17)
C150 C135 C136 108.39(19)
C135 C136 H13A 108.4
C135 C136 H13B 108.4
H13A C136 H13B 107.5
C137 C136 C135 115.4(2)
C137 C136 H13A 108.4
C137 C136 H13B 108.4
C138 C137 C136 120.8(3)
C142 C137 C136 120.6(3)
C142 C137 C138 118.6(3)
C137 C138 H138 119.7
C139 C138 C137 120.7(4)
C139 C138 H138 119.7
C138 C139 H139 119.9
C140 C139 C138 120.1(4)
C140 C139 H139 119.9
C139 C140 H140 120.0
C139 C140 C141 120.0(4)
C141 C140 H140 120.0
C140 C141 H141 120.1
C140 C141 C142 119.8(5)
C142 C141 H141 120.1
C137 C142 C141 120.7(4)
C137 C142 H142 119.6
C141 C142 H142 119.6
O15 C143 N10 120.4(2)
O15 C143 C144 121.4(2)
N10 C143 C144 118.2(2)
C145 C144 C143 123.7(2)
C149 C144 C143 117.0(2)
C149 C144 C145 119.3(2)
C144 C145 H145 120.1
C146 C145 C144 119.9(2)
C146 C145 H145 120.1
C145 C146 H146 119.9
C147 C146 C145 120.1(3)
C147 C146 H146 119.9
C146 C147 H147 119.8
C146 C147 C148 120.4(2)
C148 C147 H147 119.8
C147 C148 H148 120.0
C147 C148 C149 120.0(2)
C149 C148 H148 120.0
C144 C149 H149 119.8
C148 C149 C144 120.4(2)
C148 C149 H149 119.8
O13 C150 C135 109.39(19)
O14 C150 O13 120.7(2)
O14 C150 C135 129.8(2)
C152 C151 H151 119.9
C152 C151 C156 120.2(3)
C156 C151 H151 119.9
C151 C152 H152 119.7
C153 C152 C151 120.6(3)
C153 C152 H152 119.7
C152 C153 H153 120.1
C152 C153 C154 119.8(3)
C154 C153 H153 120.1
C153 C154 H154 119.9
C153 C154 C155 120.1(3)
C155 C154 H154 119.9
C154 C155 H155 119.9
C156 C155 C154 120.3(3)
C156 C155 H155 119.9
C151 C156 C157 120.8(3)
C155 C156 C151 119.0(3)
C155 C156 C157 120.2(3)
N11 C157 C156 112.6(2)
N11 C157 H15A 109.1
N11 C157 H15B 109.1
C156 C157 H15A 109.1
C156 C157 H15B 109.1
H15A C157 H15B 107.8
N11 C158 H158 108.7
N11 C158 C159 109.32(19)
N11 C158 C165 101.74(17)
C159 C158 H158 108.7
C159 C158 C165 119.3(2)
C165 C158 H158 108.7
C160 C159 C158 119.1(2)
C164 C159 C158 122.4(2)
C164 C159 C160 118.3(2)
C159 C160 H160 119.7
C161 C160 C159 120.6(3)
C161 C160 H160 119.7
C160 C161 H161 120.1
C162 C161 C160 119.8(3)
C162 C161 H161 120.1
C161 C162 Cl6 120.2(2)
C161 C162 C163 120.8(3)
C163 C162 Cl6 119.0(2)
C162 C163 H163 120.4
C164 C163 C162 119.2(3)
C164 C163 H163 120.4
C159 C164 H164 119.4
C163 C164 C159 121.3(2)
C163 C164 H164 119.4
N12 C165 C158 112.32(18)
N12 C165 C166 111.05(19)
N12 C165 C180 111.10(19)
C166 C165 C158 111.91(19)
C180 C165 C158 100.16(18)
C180 C165 C166 109.83(18)
C165 C166 H16C 108.0
C165 C166 H16D 108.0
H16C C166 H16D 107.3
C167 C166 C165 117.02(19)
C167 C166 H16C 108.0
C167 C166 H16D 108.0
C168 C167 C166 119.8(2)
C172 C167 C166 121.9(2)
C172 C167 C168 118.2(2)
C167 C168 H168 119.3
C169 C168 C167 121.4(2)
C169 C168 H168 119.3
C168 C169 H169 120.1
C170 C169 C168 119.7(2)
C170 C169 H169 120.1
C169 C170 H170 120.1
C169 C170 C171 119.7(2)
C171 C170 H170 120.1
C170 C171 H171 119.7
C170 C171 C172 120.7(2)
C172 C171 H171 119.7
C167 C172 C171 120.3(2)
C167 C172 H172 119.9
C171 C172 H172 119.9
O18 C173 N12 120.3(2)
O18 C173 C174 121.0(2)
N12 C173 C174 118.6(2)
C175 C174 C173 124.3(2)
C175 C174 C179 119.2(2)
C179 C174 C173 116.5(2)
C174 C175 H175 119.7
C174 C175 C176 120.7(2)
C176 C175 H175 119.7
C175 C176 H176 120.2
C177 C176 C175 119.7(2)
C177 C176 H176 120.2
C176 C177 H177 120.1
C176 C177 C178 119.8(3)
C178 C177 H177 120.1
C177 C178 H178 119.8
C179 C178 C177 120.4(3)
C179 C178 H178 119.8
C174 C179 H179 119.9
C178 C179 C174 120.1(3)
C178 C179 H179 119.9
O16 C180 C165 109.81(19)
O17 C180 O16 120.4(2)
O17 C180 C165 129.7(2)

loop_
_geom_bond_atom_site_label_1
_geom_bond_atom_site_label_2
_geom_bond_distance
Cl1 C12 1.744(3)
Cl2 C42 1.738(3)
Cl3 C72 1.737(3)
Cl4 C102 1.745(2)
Cl5 C132 1.751(2)
Cl6 C162 1.737(3)
O1 N1 1.483(3)
O1 C30 1.350(3)
O2 C30 1.197(3)
O3 C23 1.230(3)
O4 N3 1.489(3)
O4 C60 1.340(3)
O5 C60 1.201(3)
O6 C53 1.230(3)
O7 N5 1.491(3)
O7 C90 1.344(3)
O8 C90 1.197(3)
O9 C83 1.226(3)
O10 N7 1.487(2)
O10 C120 1.345(3)
O11 C120 1.207(3)
O12 C113 1.232(3)
O13 N9 1.491(2)
O13 C150 1.347(3)
O14 C150 1.203(3)
O15 C143 1.232(3)
O16 N11 1.481(3)
O16 C180 1.348(3)
O17 C180 1.203(3)
O18 C173 1.228(3)
N1 C7 1.471(3)
N1 C8 1.480(3)
N2 H2 0.8800
N2 C15 1.446(3)
N2 C23 1.358(3)
N3 C37 1.474(3)
N3 C38 1.481(3)
N4 H4A 0.8800
N4 C45 1.449(3)
N4 C53 1.360(3)
N5 C67 1.471(3)
N5 C68 1.482(3)
N6 H6 0.8800
N6 C75 1.447(3)
N6 C83 1.356(3)
N7 C97 1.475(3)
N7 C98 1.481(3)
N8 H8A 0.8800
N8 C105 1.447(3)
N8 C113 1.356(3)
N9 C127 1.471(3)
N9 C128 1.478(3)
N10 H10C 0.8800
N10 C135 1.446(3)
N10 C143 1.359(3)
N11 C157 1.476(3)
N11 C158 1.481(3)
N12 H12 0.8800
N12 C165 1.452(3)
N12 C173 1.361(3)
C1 H1 0.9500
C1 C2 1.384(4)
C1 C6 1.386(4)
C2 H2A 0.9500
C2 C3 1.379(5)
C3 H3 0.9500
C3 C4 1.381(5)
C4 H4 0.9500
C4 C5 1.387(4)
C5 H5 0.9500
C5 C6 1.387(4)
C6 C7 1.507(4)
C7 H7A 0.9900
C7 H7B 0.9900
C8 H8 1.0000
C8 C9 1.506(3)
C8 C15 1.549(3)
C9 C10 1.397(3)
C9 C14 1.387(4)
C10 H10 0.9500
C10 C11 1.391(4)
C11 H11 0.9500
C11 C12 1.369(4)
C12 C13 1.384(4)
C13 H13 0.9500
C13 C14 1.391(4)
C14 H14 0.9500
C15 C16 1.545(3)
C15 C30 1.531(3)
C16 H16A 0.9900
C16 H16B 0.9900
C16 C17 1.513(3)
C17 C18 1.379(4)
C17 C22 1.393(4)
C18 H18 0.9500
C18 C19 1.385(5)
C19 H19 0.9500
C19 C20 1.373(6)
C20 H20 0.9500
C20 C21 1.376(5)
C21 H21 0.9500
C21 C22 1.381(4)
C22 H22 0.9500
C23 C24 1.492(3)
C24 C25 1.391(4)
C24 C29 1.396(3)
C25 H25 0.9500
C25 C26 1.385(4)
C26 H26 0.9500
C26 C27 1.379(4)
C27 H27 0.9500
C27 C28 1.386(4)
C28 H28 0.9500
C28 C29 1.376(4)
C29 H29 0.9500
C31 H31 0.9500
C31 C32 1.397(4)
C31 C36 1.383(4)
C32 H32 0.9500
C32 C33 1.379(5)
C33 H33 0.9500
C33 C34 1.381(5)
C34 H34 0.9500
C34 C35 1.394(4)
C35 H35 0.9500
C35 C36 1.389(4)
C36 C37 1.510(3)
C37 H37A 0.9900
C37 H37B 0.9900
C38 H38 1.0000
C38 C39 1.501(3)
C38 C45 1.555(3)
C39 C40 1.403(3)
C39 C44 1.400(3)
C40 H40 0.9500
C40 C41 1.386(4)
C41 H41 0.9500
C41 C42 1.375(4)
C42 C43 1.388(4)
C43 H43 0.9500
C43 C44 1.387(4)
C44 H44 0.9500
C45 C46 1.548(3)
C45 C60 1.527(3)
C46 H46A 0.9900
C46 H46B 0.9900
C46 C47 1.510(3)
C47 C48 1.389(3)
C47 C52 1.388(3)
C48 H48 0.9500
C48 C49 1.387(4)
C49 H49 0.9500
C49 C50 1.380(4)
C50 H50 0.9500
C50 C51 1.374(4)
C51 H51 0.9500
C51 C52 1.387(4)
C52 H52 0.9500
C53 C54 1.496(3)
C54 C55 1.394(4)
C54 C59 1.392(4)
C55 H55 0.9500
C55 C56 1.390(4)
C56 H56 0.9500
C56 C57 1.389(4)
C57 H57 0.9500
C57 C58 1.380(4)
C58 H58 0.9500
C58 C59 1.386(4)
C59 H59 0.9500
C61 H61 0.9500
C61 C62 1.384(4)
C61 C66 1.394(4)
C62 H62 0.9500
C62 C63 1.385(4)
C63 H63 0.9500
C63 C64 1.383(4)
C64 H64 0.9500
C64 C65 1.389(4)
C65 H65 0.9500
C65 C66 1.391(4)
C66 C67 1.506(3)
C67 H67A 0.9900
C67 H67B 0.9900
C68 H68 1.0000
C68 C69 1.506(3)
C68 C75 1.552(3)
C69 C70 1.391(3)
C69 C74 1.396(3)
C70 H70 0.9500
C70 C71 1.388(4)
C71 H71 0.9500
C71 C72 1.384(4)
C72 C73 1.383(4)
C73 H73 0.9500
C73 C74 1.383(4)
C74 H74 0.9500
C75 C76 1.554(3)
C75 C90 1.529(3)
C76 H76A 0.9900
C76 H76B 0.9900
C76 C77 1.507(3)
C77 C78 1.386(3)
C77 C82 1.386(4)
C78 H78 0.9500
C78 C79 1.383(4)
C79 H79 0.9500
C79 C80 1.379(4)
C80 H80 0.9500
C80 C81 1.376(4)
C81 H81 0.9500
C81 C82 1.379(4)
C82 H82 0.9500
C83 C84 1.505(3)
C84 C85 1.396(3)
C84 C89 1.383(4)
C85 H85 0.9500
C85 C86 1.389(4)
C86 H86 0.9500
C86 C87 1.390(4)
C87 H87 0.9500
C87 C88 1.375(4)
C88 H88 0.9500
C88 C89 1.394(3)
C89 H89 0.9500
C91 H91 0.9500
C91 C92 1.403(6)
C91 C96 1.381(5)
C92 H92 0.9500
C92 C93 1.362(9)
C93 H93 0.9500
C93 C94 1.350(8)
C94 H94 0.9500
C94 C95 1.389(5)
C95 H95 0.9500
C95 C96 1.384(4)
C96 C97 1.502(4)
C97 H97A 0.9900
C97 H97B 0.9900
C98 H98 1.0000
C98 C99 1.512(3)
C98 C105 1.558(3)
C99 C100 1.386(3)
C99 C104 1.395(4)
C100 H100 0.9500
C100 C101 1.392(3)
C101 H101 0.9500
C101 C102 1.380(4)
C102 C103 1.375(4)
C103 H103 0.9500
C103 C104 1.385(3)
C104 H104 0.9500
C105 C106 1.551(3)
C105 C120 1.525(3)
C106 H10A 0.9900
C106 H10B 0.9900
C106 C107 1.519(3)
C107 C108 1.385(4)
C107 C112 1.386(4)
C108 H108 0.9500
C108 C109 1.389(5)
C109 H109 0.9500
C109 C110 1.384(7)
C110 H110 0.9500
C110 C111 1.370(7)
C111 H111 0.9500
C111 C112 1.384(5)
C112 H112 0.9500
C113 C114 1.499(3)
C114 C115 1.392(3)
C114 C119 1.387(4)
C115 H115 0.9500
C115 C116 1.392(4)
C116 H116 0.9500
C116 C117 1.377(4)
C117 H117 0.9500
C117 C118 1.383(4)
C118 H118 0.9500
C118 C119 1.377(4)
C119 H119 0.9500
C121 H121 0.9500
C121 C122 1.384(4)
C121 C126 1.383(4)
C122 H122 0.9500
C122 C123 1.365(6)
C123 H123 0.9500
C123 C124 1.362(6)
C124 H124 0.9500
C124 C125 1.390(5)
C125 H125 0.9500
C125 C126 1.391(4)
C126 C127 1.501(4)
C127 H12A 0.9900
C127 H12B 0.9900
C128 H128 1.0000
C128 C129 1.501(3)
C128 C135 1.553(3)
C129 C130 1.392(3)
C129 C134 1.394(3)
C130 H130 0.9500
C130 C131 1.387(4)
C131 H131 0.9500
C131 C132 1.379(4)
C132 C133 1.373(4)
C133 H133 0.9500
C133 C134 1.394(4)
C134 H134 0.9500
C135 C136 1.543(3)
C135 C150 1.524(3)
C136 H13A 0.9900
C136 H13B 0.9900
C136 C137 1.511(3)
C137 C138 1.390(4)
C137 C142 1.377(5)
C138 H138 0.9500
C138 C139 1.375(5)
C139 H139 0.9500
C139 C140 1.373(8)
C140 H140 0.9500
C140 C141 1.374(9)
C141 H141 0.9500
C141 C142 1.388(5)
C142 H142 0.9500
C143 C144 1.495(3)
C144 C145 1.397(4)
C144 C149 1.389(4)
C145 H145 0.9500
C145 C146 1.389(4)
C146 H146 0.9500
C146 C147 1.377(4)
C147 H147 0.9500
C147 C148 1.380(4)
C148 H148 0.9500
C148 C149 1.384(4)
C149 H149 0.9500
C151 H151 0.9500
C151 C152 1.385(4)
C151 C156 1.391(4)
C152 H152 0.9500
C152 C153 1.371(5)
C153 H153 0.9500
C153 C154 1.378(5)
C154 H154 0.9500
C154 C155 1.392(4)
C155 H155 0.9500
C155 C156 1.384(4)
C156 C157 1.506(4)
C157 H15A 0.9900
C157 H15B 0.9900
C158 H158 1.0000
C158 C159 1.505(4)
C158 C165 1.556(3)
C159 C160 1.399(3)
C159 C164 1.390(4)
C160 H160 0.9500
C160 C161 1.383(4)
C161 H161 0.9500
C161 C162 1.375(4)
C162 C163 1.386(4)
C163 H163 0.9500
C163 C164 1.380(4)
C164 H164 0.9500
C165 C166 1.545(3)
C165 C180 1.530(3)
C166 H16C 0.9900
C166 H16D 0.9900
C166 C167 1.515(3)
C167 C168 1.392(3)
C167 C172 1.385(3)
C168 H168 0.9500
C168 C169 1.389(3)
C169 H169 0.9500
C169 C170 1.373(4)
C170 H170 0.9500
C170 C171 1.380(4)
C171 H171 0.9500
C171 C172 1.391(4)
C172 H172 0.9500
C173 C174 1.495(3)
C174 C175 1.388(3)
C174 C179 1.391(3)
C175 H175 0.9500
C175 C176 1.390(4)
C176 H176 0.9500
C176 C177 1.386(4)
C177 H177 0.9500
C177 C178 1.386(4)
C178 H178 0.9500
C178 C179 1.384(4)
C179 H179 0.9500

loop_
_geom_hbond_atom_site_label_D
_geom_hbond_atom_site_label_H
_geom_hbond_atom_site_label_A
_geom_hbond_distance_DH
_geom_hbond_distance_HA
_geom_hbond_distance_DA
_geom_hbond_angle_DHA
_geom_hbond_site_symmetry_A
N2 H2 O14 0.88 2.18 3.023(3) 159.7 1_554
N4 H4A O2 0.88 2.27 3.094(3) 155.5 .
N6 H6 O17 0.88 2.25 3.100(3) 161.6 4_644
N8 H8A O8 0.88 2.20 3.009(3) 152.9 2_665
N10 H10C O5 0.88 2.25 3.031(3) 147.3 2_665
N12 H12 O11 0.88 2.23 3.066(3) 158.4 4_645

loop_
_geom_torsion_atom_site_label_1
_geom_torsion_atom_site_label_2
_geom_torsion_atom_site_label_3
_geom_torsion_atom_site_label_4
_geom_torsion
Cl1 C12 C13 C14 177.8(2)
Cl2 C42 C43 C44 -177.6(2)
Cl3 C72 C73 C74 -173.9(2)
Cl4 C102 C103 C104 178.99(19)
Cl5 C132 C133 C134 179.06(19)
Cl6 C162 C163 C164 -176.4(2)
O1 N1 C7 C6 73.1(3)
O1 N1 C8 C9 -165.15(18)
O1 N1 C8 C15 -39.0(2)
O3 C23 C24 C25 -165.4(2)
O3 C23 C24 C29 15.0(3)
O4 N3 C37 C36 70.4(2)
O4 N3 C38 C39 -159.29(17)
O4 N3 C38 C45 -34.7(2)
O6 C53 C54 C55 -167.7(2)
O6 C53 C54 C59 11.4(4)
O7 N5 C67 C66 66.2(2)
O7 N5 C68 C69 -161.24(17)
O7 N5 C68 C75 -36.5(2)
O9 C83 C84 C85 12.0(4)
O9 C83 C84 C89 -168.2(2)
O10 N7 C97 C96 72.5(2)
O10 N7 C98 C99 -159.46(17)
O10 N7 C98 C105 -33.0(2)
O12 C113 C114 C115 -174.2(2)
O12 C113 C114 C119 3.3(3)
O13 N9 C127 C126 70.3(2)
O13 N9 C128 C129 -164.96(18)
O13 N9 C128 C135 -38.9(2)
O15 C143 C144 C145 -173.7(2)
O15 C143 C144 C149 5.2(3)
O16 N11 C157 C156 -75.5(3)
O16 N11 C158 C159 164.73(18)
O16 N11 C158 C165 37.7(2)
O18 C173 C174 C175 175.6(2)
O18 C173 C174 C179 -5.3(3)
N1 O1 C30 O2 174.6(2)
N1 O1 C30 C15 -2.5(2)
N1 C8 C9 C10 -154.1(2)
N1 C8 C9 C14 24.2(3)
N1 C8 C15 N2 154.72(19)
N1 C8 C15 C16 -80.3(2)
N1 C8 C15 C30 36.5(2)
N2 C15 C16 C17 -66.1(3)
N2 C15 C30 O1 -140.82(18)
N2 C15 C30 O2 42.4(3)
N2 C23 C24 C25 16.4(4)
N2 C23 C24 C29 -163.2(2)
N3 O4 C60 O5 174.6(2)
N3 O4 C60 C45 -1.5(2)
N3 C38 C39 C40 -143.5(2)
N3 C38 C39 C44 37.9(3)
N3 C38 C45 N4 151.77(19)
N3 C38 C45 C46 -82.4(2)
N3 C38 C45 C60 33.0(2)
N4 C45 C46 C47 -64.0(3)
N4 C45 C60 O4 -140.16(19)
N4 C45 C60 O5 44.1(3)
N4 C53 C54 C55 11.7(4)
N4 C53 C54 C59 -169.1(2)
N5 O7 C90 O8 175.1(2)
N5 O7 C90 C75 -1.3(2)
N5 C68 C69 C70 -152.3(2)
N5 C68 C69 C74 29.6(3)
N5 C68 C75 N6 154.05(19)
N5 C68 C75 C76 -80.5(2)
N5 C68 C75 C90 34.8(2)
N6 C75 C76 C77 -73.8(2)
N6 C75 C90 O7 -142.48(19)
N6 C75 C90 O8 41.5(3)
N6 C83 C84 C85 -169.1(2)
N6 C83 C84 C89 10.8(4)
N7 O10 C120 O11 176.00(19)
N7 O10 C120 C105 0.5(2)
N7 C98 C99 C100 -146.0(2)
N7 C98 C99 C104 31.4(3)
N7 C98 C105 N8 150.28(19)
N7 C98 C105 C106 -83.7(2)
N7 C98 C105 C120 32.2(2)
N8 C105 C106 C107 -66.7(3)
N8 C105 C120 O10 -139.03(19)
N8 C105 C120 O11 46.0(3)
N8 C113 C114 C115 5.0(3)
N8 C113 C114 C119 -177.4(2)
N9 O13 C150 O14 176.6(2)
N9 O13 C150 C135 0.7(2)
N9 C128 C129 C130 -154.3(2)
N9 C128 C129 C134 25.1(3)
N9 C128 C135 N10 158.47(19)
N9 C128 C135 C136 -76.1(2)
N9 C128 C135 C150 38.4(2)
N10 C135 C136 C137 -67.0(3)
N10 C135 C150 O13 -143.79(19)
N10 C135 C150 O14 40.8(3)
N10 C143 C144 C145 7.4(4)
N10 C143 C144 C149 -173.7(2)
N11 O16 C180 O17 -174.3(2)
N11 O16 C180 C165 2.3(2)
N11 C158 C159 C160 147.1(2)
N11 C158 C159 C164 -27.6(3)
N11 C158 C165 N12 -153.18(19)
N11 C158 C165 C166 81.1(2)
N11 C158 C165 C180 -35.2(2)
N12 C165 C166 C167 71.1(3)
N12 C165 C180 O16 139.70(19)
N12 C165 C180 O17 -44.0(3)
N12 C173 C174 C175 -5.7(3)
N12 C173 C174 C179 173.5(2)
C1 C2 C3 C4 0.9(5)
C1 C6 C7 N1 74.7(3)
C2 C1 C6 C5 0.0(4)
C2 C1 C6 C7 179.5(2)
C2 C3 C4 C5 -1.6(5)
C3 C4 C5 C6 1.5(5)
C4 C5 C6 C1 -0.7(4)
C4 C5 C6 C7 179.7(3)
C5 C6 C7 N1 -105.7(3)
C6 C1 C2 C3 -0.1(4)
C7 N1 C8 C9 83.5(2)
C7 N1 C8 C15 -150.4(2)
C8 N1 C7 C6 -176.0(2)
C8 C9 C10 C11 177.3(3)
C8 C9 C14 C13 -176.3(3)
C8 C15 C16 C17 167.9(2)
C8 C15 C30 O1 -21.5(2)
C8 C15 C30 O2 161.8(2)
C9 C8 C15 N2 -84.6(3)
C9 C8 C15 C16 40.4(3)
C9 C8 C15 C30 157.2(2)
C9 C10 C11 C12 -0.3(5)
C10 C9 C14 C13 1.9(4)
C10 C11 C12 Cl1 -176.9(2)
C10 C11 C12 C13 0.8(5)
C11 C12 C13 C14 0.1(5)
C12 C13 C14 C9 -1.4(5)
C14 C9 C10 C11 -1.0(4)
C15 N2 C23 O3 -2.9(3)
C15 N2 C23 C24 175.26(19)
C15 C8 C9 C10 89.8(3)
C15 C8 C9 C14 -92.0(3)
C15 C16 C17 C18 108.8(3)
C15 C16 C17 C22 -76.7(3)
C16 C15 C30 O1 95.4(2)
C16 C15 C30 O2 -81.4(3)
C16 C17 C18 C19 174.5(4)
C16 C17 C22 C21 -176.1(3)
C17 C18 C19 C20 1.6(8)
C18 C17 C22 C21 -1.6(5)
C18 C19 C20 C21 -1.4(9)
C19 C20 C21 C22 -0.2(7)
C20 C21 C22 C17 1.8(6)
C22 C17 C18 C19 -0.1(6)
C23 N2 C15 C8 -64.9(3)
C23 N2 C15 C16 170.20(19)
C23 N2 C15 C30 46.7(3)
C23 C24 C25 C26 -178.1(2)
C23 C24 C29 C28 178.3(3)
C24 C25 C26 C27 0.2(4)
C25 C24 C29 C28 -1.3(4)
C25 C26 C27 C28 -2.2(5)
C26 C27 C28 C29 2.4(5)
C27 C28 C29 C24 -0.7(5)
C29 C24 C25 C26 1.5(4)
C30 O1 N1 C7 143.58(18)
C30 O1 N1 C8 27.0(2)
C30 C15 C16 C17 57.8(3)
C31 C32 C33 C34 -1.2(5)
C31 C36 C37 N3 87.9(3)
C32 C31 C36 C35 1.3(4)
C32 C31 C36 C37 -176.7(3)
C32 C33 C34 C35 1.2(5)
C33 C34 C35 C36 0.1(4)
C34 C35 C36 C31 -1.3(4)
C34 C35 C36 C37 176.7(2)
C35 C36 C37 N3 -90.2(3)
C36 C31 C32 C33 0.0(5)
C37 N3 C38 C39 89.8(2)
C37 N3 C38 C45 -145.6(2)
C38 N3 C37 C36 -178.4(2)
C38 C39 C40 C41 -176.4(2)
C38 C39 C44 C43 175.7(2)
C38 C45 C46 C47 168.54(19)
C38 C45 C60 O4 -19.9(2)
C38 C45 C60 O5 164.4(2)
C39 C38 C45 N4 -87.3(2)
C39 C38 C45 C46 38.5(3)
C39 C38 C45 C60 153.94(19)
C39 C40 C41 C42 0.0(4)
C40 C39 C44 C43 -2.9(4)
C40 C41 C42 Cl2 176.9(2)
C40 C41 C42 C43 -1.5(4)
C41 C42 C43 C44 0.9(4)
C42 C43 C44 C39 1.4(4)
C44 C39 C40 C41 2.2(3)
C45 N4 C53 O6 1.1(3)
C45 N4 C53 C54 -178.4(2)
C45 C38 C39 C40 100.1(2)
C45 C38 C39 C44 -78.4(3)
C45 C46 C47 C48 -91.4(3)
C45 C46 C47 C52 91.9(3)
C46 C45 C60 O4 98.8(2)
C46 C45 C60 O5 -77.0(3)
C46 C47 C48 C49 -177.7(2)
C46 C47 C52 C51 178.0(3)
C47 C48 C49 C50 -0.3(4)
C48 C47 C52 C51 1.2(4)
C48 C49 C50 C51 1.1(4)
C49 C50 C51 C52 -0.7(5)
C50 C51 C52 C47 -0.5(5)
C52 C47 C48 C49 -0.9(4)
C53 N4 C45 C38 -68.2(3)
C53 N4 C45 C46 164.6(2)
C53 N4 C45 C60 44.5(3)
C53 C54 C55 C56 179.4(2)
C53 C54 C59 C58 -179.3(2)
C54 C55 C56 C57 -0.5(4)
C55 C54 C59 C58 -0.1(4)
C55 C56 C57 C58 0.7(4)
C56 C57 C58 C59 -0.6(5)
C57 C58 C59 C54 0.3(4)
C59 C54 C55 C56 0.2(4)
C60 O4 N3 C37 140.01(18)
C60 O4 N3 C38 23.7(2)
C60 C45 C46 C47 57.7(3)
C61 C62 C63 C64 -0.6(4)
C61 C66 C67 N5 69.8(3)
C62 C61 C66 C65 0.7(4)
C62 C61 C66 C67 -176.8(2)
C62 C63 C64 C65 0.6(4)
C63 C64 C65 C66 0.1(4)
C64 C65 C66 C61 -0.7(4)
C64 C65 C66 C67 176.8(2)
C65 C66 C67 N5 -107.7(3)
C66 C61 C62 C63 -0.1(4)
C67 N5 C68 C69 87.0(2)
C67 N5 C68 C75 -148.3(2)
C68 N5 C67 C66 178.1(2)
C68 C69 C70 C71 -175.2(2)
C68 C69 C74 C73 175.3(2)
C68 C75 C76 C77 158.38(19)
C68 C75 C90 O7 -21.3(2)
C68 C75 C90 O8 162.8(2)
C69 C68 C75 N6 -85.5(3)
C69 C68 C75 C76 40.0(3)
C69 C68 C75 C90 155.30(19)
C69 C70 C71 C72 0.0(4)
C70 C69 C74 C73 -2.8(4)
C70 C71 C72 Cl3 174.13(19)
C70 C71 C72 C73 -3.4(4)
C71 C72 C73 C74 3.6(4)
C72 C73 C74 C69 -0.5(4)
C74 C69 C70 C71 3.0(3)
C75 N6 C83 O9 2.1(4)
C75 N6 C83 C84 -176.9(2)
C75 C68 C69 C70 92.2(3)
C75 C68 C69 C74 -86.0(3)
C75 C76 C77 C78 -103.8(3)
C75 C76 C77 C82 75.2(3)
C76 C75 C90 O7 97.0(2)
C76 C75 C90 O8 -79.0(3)
C76 C77 C78 C79 176.5(3)
C76 C77 C82 C81 -175.4(3)
C77 C78 C79 C80 -0.1(5)
C78 C77 C82 C81 3.5(4)
C78 C79 C80 C81 1.7(5)
C79 C80 C81 C82 -0.7(5)
C80 C81 C82 C77 -2.0(5)
C82 C77 C78 C79 -2.5(4)
C83 N6 C75 C68 -68.3(3)
C83 N6 C75 C76 164.8(2)
C83 N6 C75 C90 44.9(3)
C83 C84 C85 C86 179.0(2)
C83 C84 C89 C88 -179.3(2)
C84 C85 C86 C87 0.4(4)
C85 C84 C89 C88 0.5(4)
C85 C86 C87 C88 0.3(4)
C86 C87 C88 C89 -0.6(4)
C87 C88 C89 C84 0.2(4)
C89 C84 C85 C86 -0.8(4)
C90 O7 N5 C67 142.35(18)
C90 O7 N5 C68 24.8(2)
C90 C75 C76 C77 47.8(3)
C91 C92 C93 C94 -0.7(7)
C91 C96 C97 N7 -117.8(3)
C92 C91 C96 C95 0.4(5)
C92 C91 C96 C97 -178.2(3)
C92 C93 C94 C95 0.5(7)
C93 C94 C95 C96 0.1(6)
C94 C95 C96 C91 -0.6(5)
C94 C95 C96 C97 178.1(3)
C95 C96 C97 N7 63.5(3)
C96 C91 C92 C93 0.2(6)
C97 N7 C98 C99 89.0(2)
C97 N7 C98 C105 -144.61(19)
C98 N7 C97 C96 -175.6(2)
C98 C99 C100 C101 177.6(2)
C98 C99 C104 C103 -177.7(2)
C98 C105 C106 C107 167.1(2)
C98 C105 C120 O10 -20.6(2)
C98 C105 C120 O11 164.4(2)
C99 C98 C105 N8 -89.5(2)
C99 C98 C105 C106 36.5(3)
C99 C98 C105 C120 152.4(2)
C99 C100 C101 C102 0.2(4)
C100 C99 C104 C103 -0.3(4)
C100 C101 C102 Cl4 -179.02(19)
C100 C101 C102 C103 -0.6(4)
C101 C102 C103 C104 0.6(4)
C102 C103 C104 C99 -0.1(4)
C104 C99 C100 C101 0.2(4)
C105 N8 C113 O12 -4.1(3)
C105 N8 C113 C114 176.7(2)
C105 C98 C99 C100 97.1(3)
C105 C98 C99 C104 -85.6(3)
C105 C106 C107 C108 -90.6(3)
C105 C106 C107 C112 91.3(3)
C106 C105 C120 O10 97.9(2)
C106 C105 C120 O11 -77.1(3)
C106 C107 C108 C109 179.3(3)
C106 C107 C112 C111 -179.7(3)
C107 C108 C109 C110 0.8(5)
C108 C107 C112 C111 2.2(5)
C108 C109 C110 C111 1.4(6)
C109 C110 C111 C112 -1.8(7)
C110 C111 C112 C107 0.0(7)
C112 C107 C108 C109 -2.6(4)
C113 N8 C105 C98 -64.4(3)
C113 N8 C105 C106 168.89(19)
C113 N8 C105 C120 47.1(3)
C113 C114 C115 C116 178.8(2)
C113 C114 C119 C118 -177.4(3)
C114 C115 C116 C117 -1.5(4)
C115 C114 C119 C118 0.2(4)
C115 C116 C117 C118 0.1(5)
C116 C117 C118 C119 1.5(5)
C117 C118 C119 C114 -1.7(5)
C119 C114 C115 C116 1.4(4)
C120 O10 N7 C97 137.26(19)
C120 O10 N7 C98 21.3(2)
C120 C105 C106 C107 56.4(3)
C121 C122 C123 C124 -0.4(6)
C121 C126 C127 N9 68.5(3)
C122 C121 C126 C125 0.1(5)
C122 C121 C126 C127 -178.7(3)
C122 C123 C124 C125 0.3(6)
C123 C124 C125 C126 -0.1(5)
C124 C125 C126 C121 -0.1(4)
C124 C125 C126 C127 178.6(3)
C125 C126 C127 N9 -110.2(3)
C126 C121 C122 C123 0.2(6)
C127 N9 C128 C129 84.3(2)
C127 N9 C128 C135 -149.66(19)
C128 N9 C127 C126 -179.8(2)
C128 C129 C130 C131 179.9(2)
C128 C129 C134 C133 -179.3(2)
C128 C135 C136 C137 166.6(2)
C128 C135 C150 O13 -24.4(2)
C128 C135 C150 O14 160.2(2)
C129 C128 C135 N10 -78.2(3)
C129 C128 C135 C136 47.2(3)
C129 C128 C135 C150 161.7(2)
C129 C130 C131 C132 -0.9(4)
C130 C129 C134 C133 0.0(3)
C130 C131 C132 Cl5 -178.59(19)
C130 C131 C132 C133 0.9(4)
C131 C132 C133 C134 -0.4(4)
C132 C133 C134 C129 -0.1(4)
C134 C129 C130 C131 0.5(4)
C135 N10 C143 O15 -8.3(3)
C135 N10 C143 C144 170.6(2)
C135 C128 C129 C130 88.2(3)
C135 C128 C129 C134 -92.5(3)
C135 C136 C137 C138 -89.0(3)
C135 C136 C137 C142 91.4(3)
C136 C135 C150 O13 93.1(2)
C136 C135 C150 O14 -82.3(3)
C136 C137 C138 C139 178.3(3)
C136 C137 C142 C141 -179.2(4)
C137 C138 C139 C140 0.4(6)
C138 C137 C142 C141 1.2(6)
C138 C139 C140 C141 2.2(8)
C139 C140 C141 C142 -3.1(8)
C140 C141 C142 C137 1.3(8)
C142 C137 C138 C139 -2.1(5)
C143 N10 C135 C128 -61.3(3)
C143 N10 C135 C136 172.3(2)
C143 N10 C135 C150 50.4(3)
C143 C144 C145 C146 -179.8(2)
C143 C144 C149 C148 -179.9(2)
C144 C145 C146 C147 -1.0(4)
C145 C144 C149 C148 -0.9(4)
C145 C146 C147 C148 0.1(4)
C146 C147 C148 C149 0.3(4)
C147 C148 C149 C144 0.1(4)
C149 C144 C145 C146 1.4(4)
C150 O13 N9 C127 141.22(19)
C150 O13 N9 C128 24.9(2)
C150 C135 C136 C137 57.8(3)
C151 C152 C153 C154 0.2(5)
C151 C156 C157 N11 -72.1(3)
C152 C151 C156 C155 -0.3(4)
C152 C151 C156 C157 -179.3(2)
C152 C153 C154 C155 0.2(5)
C153 C154 C155 C156 -0.7(5)
C154 C155 C156 C151 0.7(4)
C154 C155 C156 C157 179.7(3)
C155 C156 C157 N11 108.9(3)
C156 C151 C152 C153 -0.2(5)
C157 N11 C158 C159 -83.3(2)
C157 N11 C158 C165 149.7(2)
C158 N11 C157 C156 173.0(2)
C158 C159 C160 C161 -173.8(3)
C158 C159 C164 C163 172.9(3)
C158 C165 C166 C167 -162.48(19)
C158 C165 C180 O16 20.8(2)
C158 C165 C180 O17 -162.9(2)
C159 C158 C165 N12 86.6(3)
C159 C158 C165 C166 -39.1(3)
C159 C158 C165 C180 -155.5(2)
C159 C160 C161 C162 1.0(5)
C160 C159 C164 C163 -1.8(4)
C160 C161 C162 Cl6 175.7(2)
C160 C161 C162 C163 -2.4(5)
C161 C162 C163 C164 1.8(5)
C162 C163 C164 C159 0.4(5)
C164 C159 C160 C161 1.1(4)
C165 N12 C173 O18 3.5(3)
C165 N12 C173 C174 -175.24(19)
C165 C158 C159 C160 -96.6(3)
C165 C158 C159 C164 88.7(3)
C165 C166 C167 C168 83.9(3)
C165 C166 C167 C172 -98.7(3)
C166 C165 C180 O16 -97.0(2)
C166 C165 C180 O17 79.2(3)
C166 C167 C168 C169 177.5(2)
C166 C167 C172 C171 -178.3(3)
C167 C168 C169 C170 1.0(4)
C168 C167 C172 C171 -0.9(4)
C168 C169 C170 C171 -1.1(4)
C169 C170 C171 C172 0.2(5)
C170 C171 C172 C167 0.8(5)
C172 C167 C168 C169 0.0(4)
C173 N12 C165 C158 65.2(3)
C173 N12 C165 C166 -168.63(19)
C173 N12 C165 C180 -46.1(3)
C173 C174 C175 C176 178.0(2)
C173 C174 C179 C178 -178.5(3)
C174 C175 C176 C177 0.2(4)
C175 C174 C179 C178 0.7(4)
C175 C176 C177 C178 1.1(5)
C176 C177 C178 C179 -1.5(5)
C177 C178 C179 C174 0.6(5)
C179 C174 C175 C176 -1.1(4)
C180 O16 N11 C157 -142.78(18)
C180 O16 N11 C158 -26.1(2)
C180 C165 C166 C167 -52.2(3)
